data_4076337
loop_
_publ_author_name
'Ple\<sek, Jarom\'ir'
'Gr\"uner, Bohum\'ir'
'\<S\'icha, V\'aclav'
'B\>ohmer, Volker'
'C\'isa\<rov\'a, Ivana'

_publ_section_title
;
 The Zwitterion
 [8,8&#x2032;-\m-CH2O(CH3)-(1,2-C2B9H10)2-3,3&#x2032;-Co]0as a Versatile
 Building Block To Introduce Cobalt Bis(Dicarbollide) Ion into Organic
 Molecules
;
_journal_issue 5
_journal_name_full Organometallics
_journal_page_first 1703
_journal_paper_doi 10.1021/om200938n
_journal_volume 31
_journal_year 2012
_chemical_compound_source 'synthesized by the authors'
_chemical_formula_moiety 'C55 H84 B18 Co Cs N2 O5, 3.5(C H Cl3)'
_chemical_formula_sum 'C58.5 H87.5 B18 Cl10.5 Co Cs N2 O5'
_chemical_formula_weight 1657.45
_chemical_name_systematic
; 
 ? 
;
_space_group_IT_number 2
_symmetry_cell_setting triclinic
_symmetry_space_group_name_Hall '-P 1'
_symmetry_space_group_name_H-M 'P -1'
_atom_sites_solution_hydrogens geom
_atom_sites_solution_primary direct
_atom_sites_solution_secondary difmap
_audit_creation_method SHELXL-97
_cell_angle_alpha 94.4656(11)
_cell_angle_beta 99.3420(10)
_cell_angle_gamma 107.1882(7)
_cell_formula_units_Z 4
_cell_length_a 14.5021(2)
_cell_length_b 18.3083(3)
_cell_length_c 31.5734(5)
_cell_measurement_reflns_used 20418
_cell_measurement_temperature 150(2)
_cell_measurement_theta_max 25.4
_cell_measurement_theta_min 1
_cell_volume 7831.7(2)
_computing_cell_refinement 'COLLECT and DENZO'
_computing_data_collection 'COLLECT (Hooft, 1998) and DENZO (Otwinowski & Minor, 1997)'
_computing_data_reduction 'COLLECT and DENZO'
_computing_structure_refinement 'SHELXL-97 (Sheldrick, 1997)'
_computing_structure_solution 'SIR92 (Altomare et al., 1994)'
_diffrn_ambient_temperature 150(2)
_diffrn_detector_area_resol_mean 9.091
_diffrn_measured_fraction_theta_full 0.952
_diffrn_measured_fraction_theta_max 0.952
_diffrn_measurement_device_type 'Nonius KappaCCD area detector'
_diffrn_measurement_method '\f and \w scans to fill the Ewald sphere'
_diffrn_radiation_monochromator graphite
_diffrn_radiation_source 'fine-focus sealed tube'
_diffrn_radiation_type MoK\a
_diffrn_radiation_wavelength 0.71073
_diffrn_reflns_av_R_equivalents 0.065
_diffrn_reflns_av_sigmaI/netI 0.0634
_diffrn_reflns_limit_h_max 17
_diffrn_reflns_limit_h_min -17
_diffrn_reflns_limit_k_max 21
_diffrn_reflns_limit_k_min -21
_diffrn_reflns_limit_l_max 37
_diffrn_reflns_limit_l_min -37
_diffrn_reflns_number 70041
_diffrn_reflns_theta_full 25.05
_diffrn_reflns_theta_max 25.05
_diffrn_reflns_theta_min 1.17
_diffrn_standards_number 0
_exptl_absorpt_coefficient_mu 1.081
_exptl_absorpt_correction_type none
_exptl_crystal_colour red
_exptl_crystal_density_diffrn 1.404
_exptl_crystal_density_method 'not measured'
_exptl_crystal_description plate
_exptl_crystal_F_000 3364
_exptl_crystal_size_max 0.4
_exptl_crystal_size_mid 0.2
_exptl_crystal_size_min 0.12
_platon_squeeze_details
;
;
_refine_diff_density_max 2.110
_refine_diff_density_min -1.189
_refine_diff_density_rms 0.143
_refine_ls_extinction_method none
_refine_ls_goodness_of_fit_ref 1.049
_refine_ls_hydrogen_treatment constr
_refine_ls_matrix_type full
_refine_ls_number_parameters 1721
_refine_ls_number_reflns 26398
_refine_ls_number_restraints 0
_refine_ls_restrained_S_all 1.049
_refine_ls_R_factor_all 0.1093
_refine_ls_R_factor_gt 0.0822
_refine_ls_shift/su_max 0.001
_refine_ls_shift/su_mean 0.000
_refine_ls_structure_factor_coef Fsqd
_refine_ls_weighting_details 'calc w=1/[\s^2^(Fo^2^)+(0.1122P)^2^+57.7985P] where P=(Fo^2^+2Fc^2^)/3'
_refine_ls_weighting_scheme calc
_refine_ls_wR_factor_gt 0.2236
_refine_ls_wR_factor_ref 0.2400
_reflns_number_gt 19151
_reflns_number_total 26398
_reflns_threshold_expression I>2\s(I)
_cod_data_source_file om200938n_si_001.cif
_cod_data_source_block Cs-9
_cod_original_formula_sum 'C58.50 H87.50 B18 Cl10.50 Co Cs N2 O5'
_cod_database_code 4076337

loop_
_symmetry_equiv_pos_as_xyz
'x, y, z'
'-x, -y, -z'

loop_
_atom_site_label
_atom_site_type_symbol
_atom_site_fract_x
_atom_site_fract_y
_atom_site_fract_z
_atom_site_U_iso_or_equiv
_atom_site_adp_type
_atom_site_occupancy
_atom_site_symmetry_multiplicity
_atom_site_calc_flag
_atom_site_refinement_flags
Co13 Co 0.92506(7) -0.00677(6) 0.10502(3) 0.0280(2) Uani 1 1 d .
Co23 Co 0.57605(7) -0.00632(6) 0.39210(3) 0.0261(2) Uani 1 1 d .
Cs1 Cs 0.70419(3) 0.27294(3) 0.113562(14) 0.03321(14) Uani 1 1 d .
Cs2 Cs 1.02386(3) 0.27154(3) 0.424344(14) 0.03093(14) Uani 1 1 d .
C11 C 0.9697(5) -0.0822(5) 0.1423(2) 0.0342(18) Uani 1 1 d .
H11 H 1.0325 -0.0473 0.1685 0.041 Uiso 1 1 calc R
C12 C 0.9830(6) -0.0939(5) 0.0923(2) 0.0349(18) Uani 1 1 d .
H12 H 1.0551 -0.0668 0.0826 0.042 Uiso 1 1 calc R
B14 B 0.8532(6) -0.0799(5) 0.1452(3) 0.0297(18) Uani 1 1 d .
H14 H 0.8325 -0.0467 0.1715 0.036 Uiso 1 1 calc R
B15 B 0.8933(7) -0.1621(6) 0.1556(3) 0.037(2) Uani 1 1 d .
H15 H 0.8997 -0.1804 0.1887 0.045 Uiso 1 1 calc R
B16 B 0.9784(7) -0.1690(6) 0.1224(4) 0.046(2) Uani 1 1 d .
H16 H 1.0414 -0.1912 0.1330 0.055 Uiso 1 1 calc R
B17 B 0.8783(6) -0.1027(5) 0.0559(3) 0.0315(19) Uani 1 1 d .
H17 H 0.8753 -0.0844 0.0228 0.038 Uiso 1 1 calc R
B18 B 0.7860(6) -0.0978(5) 0.0886(3) 0.0296(18) Uani 1 1 d .
B19 B 0.7794(6) -0.1755(5) 0.1213(3) 0.0321(19) Uani 1 1 d .
H19 H 0.7087 -0.2044 0.1317 0.038 Uiso 1 1 calc R
B110 B 0.8552(7) -0.2297(6) 0.1078(3) 0.040(2) Uani 1 1 d .
H110 H 0.8348 -0.2934 0.1091 0.048 Uiso 1 1 calc R
B111 B 0.9167(7) -0.1853(5) 0.0677(3) 0.036(2) Uani 1 1 d .
H111 H 0.9387 -0.2193 0.0423 0.043 Uiso 1 1 calc R
B112 B 0.7929(7) -0.1897(6) 0.0661(3) 0.037(2) Uani 1 1 d .
H112 H 0.7324 -0.2273 0.0397 0.044 Uiso 1 1 calc R
C13 C 0.6063(5) -0.1275(5) 0.0761(3) 0.0385(19) Uani 1 1 d .
H13A H 0.6013 -0.1815 0.0681 0.058 Uiso 1 1 calc R
H13B H 0.5543 -0.1147 0.0571 0.058 Uiso 1 1 calc R
H13C H 0.5987 -0.1196 0.1062 0.058 Uiso 1 1 calc R
C21 C 1.0584(5) 0.0794(5) 0.1164(3) 0.0359(18) Uani 1 1 d .
H21 H 1.1169 0.0515 0.1248 0.043 Uiso 1 1 calc R
C22 C 0.9977(5) 0.0676(5) 0.0674(2) 0.0346(18) Uani 1 1 d .
H22 H 1.0126 0.0314 0.0407 0.041 Uiso 1 1 calc R
B24 B 0.9892(6) 0.0889(5) 0.1538(3) 0.0326(19) Uani 1 1 d .
H24 H 0.9968 0.0699 0.1867 0.039 Uiso 1 1 calc R
B25 B 1.0815(7) 0.1698(6) 0.1419(3) 0.037(2) Uani 1 1 d .
H25 H 1.1485 0.2019 0.1669 0.045 Uiso 1 1 calc R
B26 B 1.0881(7) 0.1553(6) 0.0865(3) 0.039(2) Uani 1 1 d .
H26 H 1.1588 0.1773 0.0748 0.047 Uiso 1 1 calc R
B27 B 0.8785(6) 0.0690(6) 0.0667(3) 0.033(2) Uani 1 1 d .
H27 H 0.8122 0.0375 0.0411 0.040 Uiso 1 1 calc R
B28 B 0.8708(6) 0.0869(5) 0.1229(3) 0.0290(18) Uani 1 1 d .
B29 B 0.9642(6) 0.1766(5) 0.1452(3) 0.034(2) Uani 1 1 d .
H29 H 0.9541 0.2146 0.1724 0.041 Uiso 1 1 calc R
B210 B 1.0242(7) 0.2166(6) 0.1030(3) 0.040(2) Uani 1 1 d .
H210 H 1.0518 0.2802 0.1018 0.048 Uiso 1 1 calc R
B211 B 0.9733(6) 0.1496(5) 0.0551(3) 0.035(2) Uani 1 1 d .
H211 H 0.9681 0.1681 0.0221 0.042 Uiso 1 1 calc R
B212 B 0.8958(6) 0.1638(6) 0.0919(3) 0.037(2) Uani 1 1 d .
H212 H 0.8392 0.1935 0.0835 0.045 Uiso 1 1 calc R
C23 C 0.7722(5) 0.0655(5) 0.1423(2) 0.0311(17) Uani 1 1 d .
H23A H 0.7282 0.0143 0.1279 0.037 Uiso 1 1 calc R
H23B H 0.7891 0.0620 0.1736 0.037 Uiso 1 1 calc R
C31 C 0.4723(5) -0.0831(5) 0.3447(2) 0.0324(17) Uani 1 1 d .
H31 H 0.4382 -0.0487 0.3230 0.039 Uiso 1 1 calc R
C32 C 0.4496(5) -0.0927(4) 0.3934(2) 0.0321(17) Uani 1 1 d .
H32 H 0.3994 -0.0650 0.4069 0.038 Uiso 1 1 calc R
B34 B 0.5895(6) -0.0828(5) 0.3427(3) 0.0330(19) Uani 1 1 d .
H34 H 0.6366 -0.0516 0.3208 0.040 Uiso 1 1 calc R
B35 B 0.4835(6) -0.1655(5) 0.3209(3) 0.036(2) Uani 1 1 d .
H35 H 0.4621 -0.1863 0.2853 0.043 Uiso 1 1 calc R
B36 B 0.3940(7) -0.1689(6) 0.3527(3) 0.039(2) Uani 1 1 d .
H36 H 0.3134 -0.1912 0.3383 0.047 Uiso 1 1 calc R
B37 B 0.5468(6) -0.1000(6) 0.4282(3) 0.033(2) Uani 1 1 d .
H37 H 0.5656 -0.0797 0.4638 0.040 Uiso 1 1 calc R
B38 B 0.6436(6) -0.0968(5) 0.3973(3) 0.0294(18) Uani 1 1 d .
B39 B 0.5878(6) -0.1771(5) 0.3545(3) 0.0330(19) Uani 1 1 d .
H39 H 0.6357 -0.2070 0.3408 0.040 Uiso 1 1 calc R
B310 B 0.4687(7) -0.2293(6) 0.3610(3) 0.039(2) Uani 1 1 d .
H310 H 0.4386 -0.2934 0.3520 0.046 Uiso 1 1 calc R
B311 B 0.4415(7) -0.1821(5) 0.4064(3) 0.039(2) Uani 1 1 d .
H311 H 0.3920 -0.2137 0.4273 0.047 Uiso 1 1 calc R
B312 B 0.5608(7) -0.1872(5) 0.4071(3) 0.034(2) Uani 1 1 d .
H312 H 0.5904 -0.2239 0.4289 0.041 Uiso 1 1 calc R
C33 C 0.7973(6) -0.1285(5) 0.4055(3) 0.0382(19) Uani 1 1 d .
H33A H 0.7586 -0.1820 0.4064 0.057 Uiso 1 1 calc R
H33B H 0.8598 -0.1153 0.4262 0.057 Uiso 1 1 calc R
H33C H 0.8106 -0.1229 0.3763 0.057 Uiso 1 1 calc R
C41 C 0.5111(5) 0.0791(4) 0.3913(2) 0.0292(16) Uani 1 1 d .
H41 H 0.4304 0.0502 0.3790 0.035 Uiso 1 1 calc R
C42 C 0.5641(5) 0.0725(5) 0.4394(2) 0.0306(17) Uani 1 1 d .
H42 H 0.5217 0.0390 0.4620 0.037 Uiso 1 1 calc R
B44 B 0.5887(6) 0.0856(6) 0.3551(3) 0.0321(19) Uani 1 1 d .
H44 H 0.5663 0.0642 0.3196 0.039 Uiso 1 1 calc R
B45 B 0.5597(7) 0.1677(6) 0.3777(3) 0.037(2) Uani 1 1 d .
H45 H 0.5168 0.1980 0.3569 0.044 Uiso 1 1 calc R
B46 B 0.5427(6) 0.1581(5) 0.4312(3) 0.0321(19) Uani 1 1 d .
H46 H 0.4898 0.1811 0.4458 0.039 Uiso 1 1 calc R
B47 B 0.6822(6) 0.0720(5) 0.4399(3) 0.0296(18) Uani 1 1 d .
H47 H 0.7232 0.0414 0.4614 0.035 Uiso 1 1 calc R
B48 B 0.7051(6) 0.0852(5) 0.3858(3) 0.0280(18) Uani 1 1 d .
B49 B 0.6811(7) 0.1737(5) 0.3745(3) 0.034(2) Uani 1 1 d .
H49 H 0.7204 0.2092 0.3516 0.041 Uiso 1 1 calc R
B410 B 0.6544(6) 0.2184(5) 0.4216(3) 0.034(2) Uani 1 1 d .
H410 H 0.6778 0.2827 0.4298 0.040 Uiso 1 1 calc R
B411 B 0.6525(7) 0.1559(6) 0.4620(3) 0.036(2) Uani 1 1 d .
H411 H 0.6729 0.1781 0.4974 0.043 Uiso 1 1 calc R
B412 B 0.7390(6) 0.1651(5) 0.4278(3) 0.033(2) Uani 1 1 d .
H412 H 0.8190 0.1953 0.4412 0.040 Uiso 1 1 calc R
C43 C 0.7877(5) 0.0640(4) 0.3653(2) 0.0263(15) Uani 1 1 d .
H43A H 0.7912 0.0135 0.3732 0.032 Uiso 1 1 calc R
H43B H 0.7694 0.0588 0.3333 0.032 Uiso 1 1 calc R
C1A C 0.4490(5) 0.0191(4) 0.1717(2) 0.0292(16) Uani 1 1 d .
C2A C 0.5301(5) 0.0677(4) 0.2022(2) 0.0290(16) Uani 1 1 d .
H2A H 0.5242 0.0744 0.2317 0.035 Uiso 1 1 calc R
C3A C 0.6178(5) 0.1058(4) 0.1907(2) 0.0261(15) Uani 1 1 d .
C4A C 0.6265(5) 0.0943(4) 0.1473(2) 0.0263(15) Uani 1 1 d .
C5A C 0.5460(5) 0.0515(4) 0.1153(2) 0.0270(15) Uani 1 1 d .
C6A C 0.4583(5) 0.0143(4) 0.1285(2) 0.0287(16) Uani 1 1 d .
H6A H 0.4031 -0.0153 0.1071 0.034 Uiso 1 1 calc R
C7A C 0.3538(6) -0.0251(5) 0.1855(2) 0.0372(19) Uani 1 1 d .
C8A C 0.3748(7) -0.0440(6) 0.2319(3) 0.050(2) Uani 1 1 d .
H8A1 H 0.3991 0.0039 0.2522 0.075 Uiso 1 1 calc R
H8A2 H 0.4247 -0.0706 0.2344 0.075 Uiso 1 1 calc R
H8A3 H 0.3142 -0.0774 0.2388 0.075 Uiso 1 1 calc R
C9A C 0.3007(8) -0.1000(6) 0.1561(3) 0.064(3) Uani 1 1 d .
H9A1 H 0.2416 -0.1274 0.1666 0.096 Uiso 1 1 calc R
H9A2 H 0.3441 -0.1320 0.1561 0.096 Uiso 1 1 calc R
H9A3 H 0.2817 -0.0891 0.1266 0.096 Uiso 1 1 calc R
C10A C 0.2863(7) 0.0258(8) 0.1838(4) 0.072(3) Uani 1 1 d .
H10A H 0.3194 0.0739 0.2034 0.108 Uiso 1 1 calc R
H10B H 0.2250 -0.0016 0.1926 0.108 Uiso 1 1 calc R
H10C H 0.2715 0.0375 0.1541 0.108 Uiso 1 1 calc R
C11A C 0.5530(6) 0.0445(4) 0.0677(2) 0.0308(17) Uani 1 1 d .
H11A H 0.4956 0.0016 0.0517 0.037 Uiso 1 1 calc R
H11B H 0.6128 0.0304 0.0649 0.037 Uiso 1 1 calc R
C1B C 0.6401(5) 0.2146(5) 0.0047(2) 0.0338(18) Uani 1 1 d .
C2B C 0.6317(5) 0.1466(4) 0.0233(2) 0.0310(17) Uani 1 1 d .
H2B H 0.6780 0.1201 0.0203 0.037 Uiso 1 1 calc R
C3B C 0.5567(5) 0.1166(5) 0.0461(2) 0.0318(17) Uani 1 1 d .
C4B C 0.4872(5) 0.1552(5) 0.0481(2) 0.0307(17) Uani 1 1 d .
C5B C 0.4995(5) 0.2272(5) 0.0352(2) 0.0342(18) Uani 1 1 d .
C6B C 0.5755(6) 0.2554(5) 0.0130(2) 0.0361(18) Uani 1 1 d .
H6B H 0.5839 0.3043 0.0032 0.043 Uiso 1 1 calc R
C7B C 0.7164(7) 0.2455(6) -0.0236(3) 0.047(2) Uani 1 1 d .
C8B C 0.6606(10) 0.2519(9) -0.0686(4) 0.087(4) Uani 1 1 d .
H8B1 H 0.7074 0.2670 -0.0879 0.130 Uiso 1 1 calc R
H8B2 H 0.6272 0.2908 -0.0655 0.130 Uiso 1 1 calc R
H8B3 H 0.6119 0.2019 -0.0807 0.130 Uiso 1 1 calc R
C9B C 0.7747(8) 0.1904(7) -0.0310(3) 0.062(3) Uani 1 1 d .
H9B1 H 0.8230 0.2121 -0.0488 0.093 Uiso 1 1 calc R
H9B2 H 0.7297 0.1406 -0.0459 0.093 Uiso 1 1 calc R
H9B3 H 0.8090 0.1830 -0.0030 0.093 Uiso 1 1 calc R
C10B C 0.7865(10) 0.3234(7) -0.0024(5) 0.102(5) Uani 1 1 d .
H10D H 0.8246 0.3174 0.0250 0.153 Uiso 1 1 calc R
H10E H 0.7489 0.3584 0.0033 0.153 Uiso 1 1 calc R
H10F H 0.8312 0.3447 -0.0216 0.153 Uiso 1 1 calc R
C11B C 0.4312(6) 0.2735(5) 0.0437(2) 0.0367(18) Uani 1 1 d .
H11C H 0.3725 0.2390 0.0523 0.044 Uiso 1 1 calc R
H11D H 0.4085 0.2918 0.0164 0.044 Uiso 1 1 calc R
C12B C 0.3269(6) 0.0767(6) 0.0296(3) 0.046(2) Uani 1 1 d .
H12A H 0.3507 0.0431 0.0110 0.055 Uiso 1 1 calc R
H12B H 0.3037 0.1123 0.0118 0.055 Uiso 1 1 calc R
C13B C 0.2462(6) 0.0297(5) 0.0485(3) 0.0369(18) Uani 1 1 d .
C1C C 0.5251(8) 0.4827(5) 0.1012(3) 0.058(3) Uani 1 1 d .
C2C C 0.4885(6) 0.4172(5) 0.0693(3) 0.047(2) Uani 1 1 d .
H2C H 0.4701 0.4243 0.0400 0.056 Uiso 1 1 calc R
C3C C 0.4783(5) 0.3435(5) 0.0789(2) 0.0344(18) Uani 1 1 d .
C4C C 0.5082(5) 0.3350(5) 0.1232(2) 0.0317(17) Uani 1 1 d .
C5C C 0.5485(5) 0.3977(5) 0.1545(3) 0.0367(18) Uani 1 1 d .
C6C C 0.5578(6) 0.4708(5) 0.1434(3) 0.045(2) Uani 1 1 d .
H6C H 0.5874 0.5142 0.1651 0.054 Uiso 1 1 calc R
C7C C 0.5280(14) 0.5630(7) 0.0887(5) 0.116(7) Uani 1 1 d .
C8C C 0.4307(18) 0.5580(9) 0.0597(8) 0.215(15) Uani 1 1 d .
H8C1 H 0.4377 0.5539 0.0293 0.322 Uiso 1 1 calc R
H8C2 H 0.4129 0.6044 0.0669 0.322 Uiso 1 1 calc R
H8C3 H 0.3790 0.5124 0.0641 0.322 Uiso 1 1 calc R
C9C C 0.5422(17) 0.6212(8) 0.1282(6) 0.148(9) Uani 1 1 d .
H9C1 H 0.5346 0.6692 0.1187 0.222 Uiso 1 1 calc R
H9C2 H 0.6083 0.6317 0.1456 0.222 Uiso 1 1 calc R
H9C3 H 0.4929 0.6003 0.1456 0.222 Uiso 1 1 calc R
C10C C 0.6184(19) 0.5879(10) 0.0657(6) 0.194(13) Uani 1 1 d .
H10G H 0.6179 0.6342 0.0522 0.290 Uiso 1 1 calc R
H10H H 0.6143 0.5460 0.0434 0.290 Uiso 1 1 calc R
H10I H 0.6795 0.5990 0.0871 0.290 Uiso 1 1 calc R
C11C C 0.5821(6) 0.3891(5) 0.2018(2) 0.0347(18) Uani 1 1 d .
H11E H 0.6031 0.4405 0.2193 0.042 Uiso 1 1 calc R
H11F H 0.5254 0.3558 0.2122 0.042 Uiso 1 1 calc R
C12C C 0.4046(6) 0.2236(5) 0.1460(3) 0.0381(19) Uani 1 1 d .
H12C H 0.3966 0.2556 0.1706 0.057 Uiso 1 1 calc R
H12D H 0.4038 0.1729 0.1542 0.057 Uiso 1 1 calc R
H12E H 0.3505 0.2173 0.1215 0.057 Uiso 1 1 calc R
C1D C 0.8377(5) 0.3661(4) 0.2084(2) 0.0310(17) Uani 1 1 d .
C2D C 0.8171(5) 0.2889(4) 0.2157(2) 0.0276(16) Uani 1 1 d .
H2D H 0.8683 0.2660 0.2171 0.033 Uiso 1 1 calc R
C3D C 0.7234(5) 0.2437(4) 0.2209(2) 0.0257(15) Uani 1 1 d .
C4D C 0.6505(5) 0.2810(4) 0.2196(2) 0.0243(15) Uani 1 1 d .
C5D C 0.6661(5) 0.3549(4) 0.2091(2) 0.0292(16) Uani 1 1 d .
C6D C 0.7597(5) 0.3971(4) 0.2042(2) 0.0314(17) Uani 1 1 d .
H6D H 0.7712 0.4485 0.1978 0.038 Uiso 1 1 calc R
C7D C 0.9420(5) 0.4132(5) 0.2024(3) 0.0371(19) Uani 1 1 d .
C8D C 1.0209(6) 0.3887(6) 0.2297(3) 0.047(2) Uani 1 1 d .
H8D1 H 1.0858 0.4185 0.2251 0.070 Uiso 1 1 calc R
H8D2 H 1.0100 0.3336 0.2215 0.070 Uiso 1 1 calc R
H8D3 H 1.0178 0.3979 0.2604 0.070 Uiso 1 1 calc R
C9D C 0.9488(7) 0.3990(6) 0.1546(3) 0.053(2) Uani 1 1 d .
H9D1 H 0.8997 0.4162 0.1366 0.079 Uiso 1 1 calc R
H9D2 H 0.9364 0.3437 0.1461 0.079 Uiso 1 1 calc R
H9D3 H 1.0148 0.4278 0.1506 0.079 Uiso 1 1 calc R
C10D C 0.9618(7) 0.4996(5) 0.2150(4) 0.060(3) Uani 1 1 d .
H10J H 0.9183 0.5181 0.1945 0.091 Uiso 1 1 calc R
H10K H 1.0306 0.5275 0.2145 0.091 Uiso 1 1 calc R
H10L H 0.9493 0.5087 0.2443 0.091 Uiso 1 1 calc R
C11D C 0.7022(5) 0.1594(4) 0.2248(2) 0.0269(15) Uani 1 1 d .
H11G H 0.6867 0.1507 0.2538 0.032 Uiso 1 1 calc R
H11H H 0.7624 0.1452 0.2231 0.032 Uiso 1 1 calc R
C12D C 0.5511(6) 0.2374(5) 0.2716(2) 0.0338(17) Uani 1 1 d .
H12F H 0.6073 0.2236 0.2872 0.041 Uiso 1 1 calc R
H12G H 0.4898 0.1969 0.2737 0.041 Uiso 1 1 calc R
C13D C 0.5506(7) 0.3114(6) 0.2925(3) 0.046(2) Uani 1 1 d .
C1E C 1.0736(5) 0.0169(4) 0.3304(2) 0.0281(16) Uani 1 1 d .
C2E C 1.0343(5) 0.0662(4) 0.3075(2) 0.0289(16) Uani 1 1 d .
H2E H 1.0477 0.0732 0.2793 0.035 Uiso 1 1 calc R
C3E C 0.9764(5) 0.1058(4) 0.3238(2) 0.0270(15) Uani 1 1 d .
C4E C 0.9562(5) 0.0933(4) 0.3651(2) 0.0255(15) Uani 1 1 d .
C5E C 1.0029(5) 0.0515(4) 0.3911(2) 0.0249(15) Uani 1 1 d .
C6E C 1.0597(5) 0.0133(4) 0.3731(2) 0.0303(16) Uani 1 1 d .
H6E H 1.0904 -0.0164 0.3904 0.036 Uiso 1 1 calc R
C7E C 1.1348(5) -0.0282(4) 0.3111(2) 0.0300(16) Uani 1 1 d .
C8E C 1.2422(6) 0.0208(6) 0.3201(3) 0.056(3) Uani 1 1 d .
H8E1 H 1.2660 0.0345 0.3515 0.085 Uiso 1 1 calc R
H8E2 H 1.2489 0.0679 0.3065 0.085 Uiso 1 1 calc R
H8E3 H 1.2810 -0.0085 0.3082 0.085 Uiso 1 1 calc R
C9E C 1.0974(7) -0.0491(6) 0.2614(3) 0.051(2) Uani 1 1 d .
H9E1 H 1.1260 -0.0871 0.2503 0.077 Uiso 1 1 calc R
H9E2 H 1.1170 -0.0025 0.2474 0.077 Uiso 1 1 calc R
H9E3 H 1.0255 -0.0708 0.2552 0.077 Uiso 1 1 calc R
C10E C 1.1251(9) -0.1037(5) 0.3299(4) 0.061(3) Uani 1 1 d .
H10M H 1.0553 -0.1323 0.3275 0.091 Uiso 1 1 calc R
H10N H 1.1579 -0.0927 0.3604 0.091 Uiso 1 1 calc R
H10O H 1.1559 -0.1347 0.3137 0.091 Uiso 1 1 calc R
C11E C 0.9342(5) 0.1586(4) 0.2975(2) 0.0287(16) Uani 1 1 d .
H11I H 0.8627 0.1445 0.2973 0.034 Uiso 1 1 calc R
H11J H 0.9422 0.1496 0.2672 0.034 Uiso 1 1 calc R
C1F C 0.9669(5) 0.3678(4) 0.3437(2) 0.0277(16) Uani 1 1 d .
C2F C 0.9261(5) 0.2891(4) 0.3250(2) 0.0269(16) Uani 1 1 d .
H2F H 0.8567 0.2664 0.3198 0.032 Uiso 1 1 calc R
C3F C 0.9815(5) 0.2446(4) 0.3142(2) 0.0273(16) Uani 1 1 d .
C4F C 1.0852(5) 0.2800(4) 0.3210(2) 0.0287(16) Uani 1 1 d .
C5F C 1.1300(5) 0.3542(4) 0.3425(2) 0.0290(16) Uani 1 1 d .
C6F C 1.0694(5) 0.3976(4) 0.3530(2) 0.0301(16) Uani 1 1 d .
H6F H 1.0994 0.4491 0.3670 0.036 Uiso 1 1 calc R
C7F C 0.9039(6) 0.4162(5) 0.3567(3) 0.0364(18) Uani 1 1 d .
C8F C 0.8034(6) 0.3927(6) 0.3265(3) 0.052(2) Uani 1 1 d .
H8F1 H 0.7665 0.4268 0.3348 0.078 Uiso 1 1 calc R
H8F2 H 0.7669 0.3393 0.3289 0.078 Uiso 1 1 calc R
H8F3 H 0.8122 0.3970 0.2966 0.078 Uiso 1 1 calc R
C9F C 0.8857(8) 0.4036(7) 0.4027(3) 0.063(3) Uani 1 1 d .
H9F1 H 0.9481 0.4241 0.4235 0.094 Uiso 1 1 calc R
H9F2 H 0.8575 0.3483 0.4040 0.094 Uiso 1 1 calc R
H9F3 H 0.8398 0.4304 0.4100 0.094 Uiso 1 1 calc R
C10F C 0.9530(7) 0.5008(6) 0.3558(5) 0.072(3) Uani 1 1 d .
H10P H 1.0137 0.5191 0.3778 0.108 Uiso 1 1 calc R
H10Q H 0.9084 0.5297 0.3620 0.108 Uiso 1 1 calc R
H10R H 0.9687 0.5088 0.3272 0.108 Uiso 1 1 calc R
C11F C 1.2418(5) 0.3875(5) 0.3563(2) 0.0347(18) Uani 1 1 d .
H11K H 1.2729 0.3523 0.3432 0.042 Uiso 1 1 calc R
H11L H 1.2647 0.4378 0.3456 0.042 Uiso 1 1 calc R
C12F C 1.1581(6) 0.2436(5) 0.2654(3) 0.043(2) Uani 1 1 d .
H12H H 1.1713 0.2981 0.2602 0.052 Uiso 1 1 calc R
H12I H 1.0989 0.2116 0.2444 0.052 Uiso 1 1 calc R
C13F C 1.2432(7) 0.2177(6) 0.2603(3) 0.052(2) Uani 1 1 d .
C1G C 1.3270(6) 0.4832(5) 0.4735(3) 0.045(2) Uani 1 1 d .
C2G C 1.3018(6) 0.4713(5) 0.4287(3) 0.042(2) Uani 1 1 d .
H2G H 1.3044 0.5144 0.4135 0.050 Uiso 1 1 calc R
C3G C 1.2729(5) 0.3982(5) 0.4055(3) 0.0320(17) Uani 1 1 d .
C4G C 1.2684(5) 0.3356(5) 0.4283(3) 0.0345(18) Uani 1 1 d .
C5G C 1.2937(5) 0.3443(5) 0.4729(3) 0.0342(18) Uani 1 1 d .
C6G C 1.3240(6) 0.4197(5) 0.4954(3) 0.043(2) Uani 1 1 d .
H6G H 1.3427 0.4273 0.5261 0.051 Uiso 1 1 calc R
C7G C 1.3527(8) 0.5664(6) 0.4979(3) 0.058(3) Uani 1 1 d .
C8G C 1.2526(8) 0.5837(7) 0.4953(4) 0.070(3) Uani 1 1 d .
H8G1 H 1.2652 0.6378 0.5067 0.105 Uiso 1 1 calc R
H8G2 H 1.2121 0.5503 0.5126 0.105 Uiso 1 1 calc R
H8G3 H 1.2179 0.5738 0.4651 0.105 Uiso 1 1 calc R
C9G C 1.4252(8) 0.6241(6) 0.4786(5) 0.080(4) Uani 1 1 d .
H9G1 H 1.4823 0.6066 0.4768 0.119 Uiso 1 1 calc R
H9G2 H 1.4466 0.6741 0.4968 0.119 Uiso 1 1 calc R
H9G3 H 1.3941 0.6292 0.4495 0.119 Uiso 1 1 calc R
C10G C 1.3960(12) 0.5715(8) 0.5462(4) 0.109(6) Uani 1 1 d .
H10S H 1.4441 0.5433 0.5495 0.163 Uiso 1 1 calc R
H10T H 1.3431 0.5488 0.5615 0.163 Uiso 1 1 calc R
H10U H 1.4286 0.6257 0.5584 0.163 Uiso 1 1 calc R
C11G C 1.2896(6) 0.2761(5) 0.4975(2) 0.0353(18) Uani 1 1 d .
H11M H 1.3269 0.2951 0.5274 0.042 Uiso 1 1 calc R
H11N H 1.3220 0.2428 0.4836 0.042 Uiso 1 1 calc R
C12G C 1.3018(6) 0.2304(5) 0.3896(3) 0.044(2) Uani 1 1 d .
H12J H 1.3328 0.2634 0.3696 0.066 Uiso 1 1 calc R
H12K H 1.2684 0.1780 0.3745 0.066 Uiso 1 1 calc R
H12L H 1.3522 0.2289 0.4140 0.066 Uiso 1 1 calc R
C1H C 1.0298(5) 0.2152(5) 0.5246(2) 0.0293(16) Uani 1 1 d .
C2H C 1.1290(5) 0.2562(5) 0.5244(2) 0.0303(16) Uani 1 1 d .
H2H H 1.1590 0.3046 0.5421 0.036 Uiso 1 1 calc R
C3H C 1.1837(5) 0.2276(4) 0.4991(2) 0.0290(16) Uani 1 1 d .
C4H C 1.1398(5) 0.1561(5) 0.4747(2) 0.0299(16) Uani 1 1 d .
C5H C 1.0392(5) 0.1158(4) 0.4699(2) 0.0295(16) Uani 1 1 d .
C6H C 0.9868(5) 0.1473(4) 0.4964(2) 0.0296(16) Uani 1 1 d .
H6H H 0.9190 0.1208 0.4947 0.036 Uiso 1 1 calc R
C7H C 0.9743(6) 0.2484(5) 0.5544(3) 0.0365(18) Uani 1 1 d .
C8H C 1.0345(7) 0.2709(6) 0.6003(3) 0.054(3) Uani 1 1 d .
H8H1 H 1.0477 0.2255 0.6110 0.082 Uiso 1 1 calc R
H8H2 H 0.9975 0.2911 0.6191 0.082 Uiso 1 1 calc R
H8H3 H 1.0969 0.3107 0.6003 0.082 Uiso 1 1 calc R
C9H C 0.9559(9) 0.3202(6) 0.5382(4) 0.063(3) Uani 1 1 d .
H9H1 H 1.0178 0.3558 0.5338 0.095 Uiso 1 1 calc R
H9H2 H 0.9296 0.3455 0.5597 0.095 Uiso 1 1 calc R
H9H3 H 0.9083 0.3053 0.5108 0.095 Uiso 1 1 calc R
C10H C 0.8767(7) 0.1884(5) 0.5572(3) 0.047(2) Uani 1 1 d .
H10V H 0.8305 0.1794 0.5296 0.071 Uiso 1 1 calc R
H10W H 0.8489 0.2074 0.5804 0.071 Uiso 1 1 calc R
H10X H 0.8885 0.1399 0.5634 0.071 Uiso 1 1 calc R
C11H C 0.9866(5) 0.0422(4) 0.4380(2) 0.0285(16) Uani 1 1 d .
H11O H 0.9152 0.0272 0.4380 0.034 Uiso 1 1 calc R
H11P H 1.0106 -0.0001 0.4479 0.034 Uiso 1 1 calc R
C12H C 1.2393(7) 0.0766(6) 0.4820(3) 0.047(2) Uani 1 1 d .
H12M H 1.1881 0.0422 0.4951 0.057 Uiso 1 1 calc R
H12N H 1.2901 0.1118 0.5056 0.057 Uiso 1 1 calc R
C13H C 1.2832(5) 0.0313(5) 0.4567(3) 0.0335(17) Uani 1 1 d .
N1B N 0.1844(5) -0.0063(5) 0.0630(2) 0.052(2) Uani 1 1 d .
N1D N 0.5488(7) 0.3695(5) 0.3084(3) 0.066(2) Uani 1 1 d .
N1F N 1.3109(7) 0.1983(6) 0.2576(3) 0.074(3) Uani 1 1 d .
N1H N 1.3164(5) -0.0041(5) 0.4367(2) 0.0462(18) Uani 1 1 d .
O1 O 0.6995(3) -0.0791(3) 0.07146(16) 0.0322(12) Uani 1 1 d .
O1A O 0.7190(3) 0.1233(3) 0.13647(16) 0.0285(11) Uani 1 1 d .
O1B O 0.4041(4) 0.1195(3) 0.06466(16) 0.0327(12) Uani 1 1 d .
O1C O 0.4976(4) 0.2607(3) 0.13358(17) 0.0336(12) Uani 1 1 d .
O1D O 0.5584(3) 0.2393(3) 0.22690(16) 0.0314(12) Uani 1 1 d .
O1E O 0.8856(3) 0.1221(3) 0.37972(15) 0.0277(11) Uani 1 1 d .
O1F O 1.1429(4) 0.2361(3) 0.30828(16) 0.0315(11) Uani 1 1 d .
O1G O 1.2305(4) 0.2611(3) 0.40565(16) 0.0326(12) Uani 1 1 d .
O1H O 1.1963(4) 0.1203(3) 0.45331(15) 0.0331(12) Uani 1 1 d .
O2 O 0.7432(3) -0.0778(3) 0.41656(16) 0.0302(11) Uani 1 1 d .
C1S C 0.2119(8) 0.6456(6) 0.3257(3) 0.058(3) Uani 1 1 d .
H1S H 0.2703 0.6886 0.3222 0.069 Uiso 1 1 calc R
C2S C 0.7036(10) 0.8639(8) 0.2295(4) 0.085(4) Uani 1 1 d .
H2S H 0.7343 0.8546 0.2043 0.102 Uiso 1 1 calc R
C3S C 0.7960(10) 0.6571(7) 0.2567(4) 0.078(3) Uani 1 1 d .
H3S H 0.7357 0.6710 0.2602 0.094 Uiso 1 1 calc R
C4S C 0.5815(9) 0.5546(7) 0.3418(4) 0.080(4) Uani 1 1 d .
H4S H 0.5897 0.5042 0.3315 0.096 Uiso 1 1 calc R
C5S C 0.3331(10) 0.4389(9) 0.1976(5) 0.099(5) Uani 1 1 d .
H5S H 0.3950 0.4437 0.1864 0.119 Uiso 1 1 calc R
C6S C 0.089(3) 0.3750(19) 0.0192(8) 0.128(15) Uani 0.50 1 d P
H6S H 0.0368 0.3263 0.0215 0.154 Uiso 0.50 1 calc PR
Cl1 Cl 0.2215(2) 0.63645(18) 0.38115(9) 0.0710(8) Uani 1 1 d .
Cl2 Cl 0.2137(3) 0.56089(18) 0.29632(10) 0.0803(9) Uani 1 1 d .
Cl3 Cl 0.1063(2) 0.66952(18) 0.30613(11) 0.0760(8) Uani 1 1 d .
Cl4 Cl 0.6348(2) 0.92444(19) 0.21365(10) 0.0764(8) Uani 1 1 d .
Cl5 Cl 0.8008(2) 0.9095(2) 0.27168(10) 0.0876(10) Uani 1 1 d .
Cl6 Cl 0.6315(3) 0.7754(2) 0.23632(15) 0.1051(12) Uani 1 1 d .
Cl7 Cl 0.8962(4) 0.7315(3) 0.28271(16) 0.1353(18) Uani 1 1 d .
Cl8 Cl 0.7889(4) 0.5715(2) 0.27801(14) 0.1099(14) Uani 1 1 d .
Cl9 Cl 0.7959(3) 0.6422(2) 0.20123(11) 0.1029(12) Uani 1 1 d .
Cl10 Cl 0.4857(3) 0.5383(3) 0.37003(15) 0.1118(13) Uani 1 1 d .
Cl11 Cl 0.6872(3) 0.6118(4) 0.37252(15) 0.187(3) Uani 1 1 d .
Cl12 Cl 0.5517(3) 0.6033(3) 0.29446(16) 0.1202(14) Uani 1 1 d .
Cl15 Cl 0.3551(5) 0.4234(4) 0.2499(2) 0.168(2) Uani 1 1 d .
Cl14 Cl 0.3088(6) 0.5282(3) 0.1942(2) 0.189(3) Uani 1 1 d .
Cl13 Cl 0.2442(4) 0.3667(3) 0.1655(2) 0.160(2) Uani 1 1 d .
Cl16 Cl 0.0728(9) 0.3917(6) -0.0342(4) 0.143(4) Uani 0.50 1 d P
Cl17 Cl 0.0924(10) 0.4401(6) 0.0581(3) 0.140(4) Uani 0.50 1 d P
Cl18 Cl 0.2100(4) 0.3578(4) 0.0305(3) 0.093(2) Uani 0.50 1 d P

loop_
_atom_site_aniso_label
_atom_site_aniso_U_11
_atom_site_aniso_U_22
_atom_site_aniso_U_33
_atom_site_aniso_U_23
_atom_site_aniso_U_13
_atom_site_aniso_U_12
Co13 0.0220(5) 0.0365(6) 0.0246(5) 0.0039(4) 0.0049(4) 0.0075(4)
Co23 0.0233(5) 0.0332(6) 0.0230(5) 0.0022(4) 0.0041(4) 0.0114(4)
Cs1 0.0328(3) 0.0398(3) 0.0260(2) 0.0040(2) 0.00114(19) 0.0123(2)
Cs2 0.0289(2) 0.0368(3) 0.0261(2) 0.00560(19) 0.00141(18) 0.0106(2)
C11 0.028(4) 0.047(5) 0.028(4) 0.005(3) -0.001(3) 0.016(4)
C12 0.034(4) 0.036(4) 0.034(4) 0.003(3) 0.009(3) 0.009(3)
B14 0.026(4) 0.035(5) 0.026(4) 0.004(4) 0.004(3) 0.007(4)
B15 0.036(5) 0.038(5) 0.037(5) 0.008(4) 0.006(4) 0.010(4)
B16 0.037(5) 0.047(6) 0.057(6) 0.008(5) 0.008(5) 0.020(5)
B17 0.037(5) 0.032(5) 0.025(4) 0.001(4) 0.010(4) 0.009(4)
B18 0.028(4) 0.037(5) 0.024(4) 0.007(4) 0.006(3) 0.011(4)
B19 0.032(5) 0.030(5) 0.032(5) 0.007(4) 0.006(4) 0.008(4)
B110 0.030(5) 0.046(6) 0.047(6) 0.007(5) 0.007(4) 0.015(4)
B111 0.039(5) 0.032(5) 0.037(5) 0.000(4) 0.008(4) 0.012(4)
B112 0.031(5) 0.049(6) 0.030(5) 0.010(4) 0.009(4) 0.010(4)
C13 0.024(4) 0.040(5) 0.044(5) -0.002(4) 0.000(3) 0.005(3)
C21 0.021(4) 0.052(5) 0.037(4) 0.013(4) 0.008(3) 0.012(3)
C22 0.030(4) 0.042(5) 0.032(4) 0.005(4) 0.010(3) 0.010(3)
B24 0.024(4) 0.040(5) 0.029(4) 0.005(4) 0.000(3) 0.005(4)
B25 0.030(5) 0.045(6) 0.033(5) 0.006(4) 0.003(4) 0.007(4)
B26 0.025(4) 0.045(6) 0.041(5) 0.004(4) 0.007(4) 0.000(4)
B27 0.028(4) 0.044(5) 0.031(5) 0.011(4) 0.010(4) 0.012(4)
B28 0.021(4) 0.041(5) 0.023(4) 0.003(4) 0.001(3) 0.010(4)
B29 0.026(4) 0.034(5) 0.034(5) -0.002(4) 0.009(4) -0.001(4)
B210 0.029(5) 0.045(6) 0.041(5) 0.006(4) 0.010(4) 0.002(4)
B211 0.031(5) 0.042(5) 0.036(5) 0.008(4) 0.015(4) 0.013(4)
B212 0.026(4) 0.044(6) 0.046(5) 0.009(4) 0.011(4) 0.013(4)
C23 0.025(4) 0.038(4) 0.034(4) 0.005(3) 0.007(3) 0.014(3)
C31 0.026(4) 0.036(4) 0.030(4) 0.000(3) -0.003(3) 0.008(3)
C32 0.021(4) 0.036(4) 0.037(4) 0.002(3) 0.005(3) 0.008(3)
B34 0.030(4) 0.039(5) 0.033(5) 0.001(4) 0.006(4) 0.015(4)
B35 0.029(5) 0.036(5) 0.039(5) -0.001(4) 0.001(4) 0.009(4)
B36 0.030(5) 0.045(6) 0.040(5) 0.000(4) 0.007(4) 0.009(4)
B37 0.026(4) 0.045(5) 0.030(4) 0.006(4) 0.002(4) 0.013(4)
B38 0.026(4) 0.030(5) 0.033(5) 0.007(4) 0.001(3) 0.011(4)
B39 0.032(5) 0.033(5) 0.033(5) -0.001(4) 0.002(4) 0.013(4)
B310 0.032(5) 0.033(5) 0.046(5) 0.001(4) 0.009(4) 0.003(4)
B311 0.037(5) 0.031(5) 0.048(6) 0.002(4) 0.010(4) 0.008(4)
B312 0.039(5) 0.032(5) 0.035(5) 0.008(4) 0.010(4) 0.013(4)
C33 0.032(4) 0.045(5) 0.040(5) 0.002(4) 0.006(3) 0.016(4)
C41 0.025(4) 0.036(4) 0.026(4) 0.002(3) 0.001(3) 0.012(3)
C42 0.026(4) 0.044(5) 0.023(4) 0.001(3) 0.007(3) 0.014(3)
B44 0.026(4) 0.048(6) 0.028(4) 0.008(4) 0.006(3) 0.019(4)
B45 0.039(5) 0.042(5) 0.031(5) 0.013(4) 0.008(4) 0.013(4)
B46 0.032(5) 0.037(5) 0.032(5) 0.006(4) 0.006(4) 0.017(4)
B47 0.021(4) 0.034(5) 0.032(4) 0.005(4) 0.001(3) 0.008(3)
B48 0.026(4) 0.034(5) 0.024(4) 0.005(4) 0.004(3) 0.009(4)
B49 0.039(5) 0.037(5) 0.029(4) 0.001(4) 0.004(4) 0.017(4)
B410 0.033(5) 0.034(5) 0.034(5) 0.002(4) 0.004(4) 0.013(4)
B411 0.032(5) 0.045(6) 0.035(5) -0.002(4) 0.010(4) 0.018(4)
B412 0.030(4) 0.035(5) 0.031(5) -0.004(4) -0.001(4) 0.009(4)
C43 0.022(3) 0.033(4) 0.025(4) 0.004(3) 0.005(3) 0.010(3)
C1A 0.024(4) 0.038(4) 0.027(4) 0.007(3) 0.005(3) 0.011(3)
C2A 0.032(4) 0.032(4) 0.024(4) 0.007(3) 0.006(3) 0.010(3)
C3A 0.025(4) 0.034(4) 0.023(3) 0.006(3) 0.001(3) 0.016(3)
C4A 0.014(3) 0.039(4) 0.027(4) 0.010(3) 0.005(3) 0.009(3)
C5A 0.033(4) 0.029(4) 0.021(3) 0.005(3) 0.008(3) 0.011(3)
C6A 0.020(3) 0.040(4) 0.022(4) 0.001(3) -0.002(3) 0.007(3)
C7A 0.030(4) 0.050(5) 0.031(4) 0.006(4) 0.011(3) 0.007(4)
C8A 0.041(5) 0.071(7) 0.032(4) 0.018(4) 0.011(4) 0.004(4)
C9A 0.059(6) 0.063(7) 0.050(6) 0.001(5) 0.025(5) -0.017(5)
C10A 0.043(6) 0.114(10) 0.083(8) 0.044(7) 0.033(6) 0.040(6)
C11A 0.031(4) 0.032(4) 0.022(4) -0.003(3) 0.001(3) 0.003(3)
C1B 0.027(4) 0.046(5) 0.023(4) 0.000(3) 0.000(3) 0.008(3)
C2B 0.029(4) 0.039(4) 0.022(4) 0.005(3) 0.000(3) 0.009(3)
C3B 0.028(4) 0.038(4) 0.024(4) 0.000(3) 0.003(3) 0.005(3)
C4B 0.023(4) 0.043(5) 0.025(4) 0.007(3) 0.003(3) 0.009(3)
C5B 0.024(4) 0.046(5) 0.026(4) 0.005(3) -0.006(3) 0.006(3)
C6B 0.034(4) 0.044(5) 0.029(4) 0.011(4) 0.004(3) 0.009(4)
C7B 0.047(5) 0.055(6) 0.044(5) 0.020(4) 0.018(4) 0.014(4)
C8B 0.101(10) 0.142(12) 0.059(7) 0.062(8) 0.045(7) 0.075(9)
C9B 0.059(6) 0.084(8) 0.054(6) 0.026(6) 0.031(5) 0.026(6)
C10B 0.097(10) 0.068(8) 0.132(12) -0.004(8) 0.084(10) -0.018(7)
C11B 0.033(4) 0.047(5) 0.029(4) 0.011(4) -0.006(3) 0.016(4)
C12B 0.030(4) 0.064(6) 0.030(4) 0.004(4) 0.002(3) -0.004(4)
C13B 0.028(4) 0.046(5) 0.034(4) 0.001(4) 0.003(3) 0.011(4)
C1C 0.068(6) 0.036(5) 0.054(6) 0.019(5) -0.015(5) 0.002(5)
C2C 0.044(5) 0.046(5) 0.046(5) 0.018(4) -0.004(4) 0.009(4)
C3C 0.027(4) 0.040(5) 0.033(4) 0.009(4) -0.001(3) 0.008(3)
C4C 0.026(4) 0.038(4) 0.032(4) 0.005(3) 0.003(3) 0.014(3)
C5C 0.025(4) 0.047(5) 0.038(4) 0.010(4) 0.004(3) 0.011(4)
C6C 0.039(5) 0.036(5) 0.047(5) 0.013(4) -0.011(4) 0.000(4)
C7C 0.183(16) 0.034(6) 0.077(9) 0.014(6) -0.061(10) -0.003(8)
C8C 0.30(3) 0.056(9) 0.23(2) 0.004(12) -0.16(2) 0.081(14)
C9C 0.24(2) 0.053(8) 0.126(14) 0.021(9) -0.059(14) 0.060(11)
C10C 0.29(3) 0.087(12) 0.105(13) 0.051(10) 0.008(16) -0.079(15)
C11C 0.034(4) 0.042(5) 0.033(4) 0.005(4) 0.008(3) 0.019(4)
C12C 0.032(4) 0.045(5) 0.035(4) 0.009(4) 0.008(3) 0.006(4)
C1D 0.026(4) 0.037(4) 0.021(4) -0.003(3) -0.001(3) 0.000(3)
C2D 0.021(3) 0.039(4) 0.020(3) 0.001(3) 0.000(3) 0.009(3)
C3D 0.027(4) 0.028(4) 0.022(3) 0.005(3) 0.003(3) 0.009(3)
C4D 0.021(3) 0.036(4) 0.015(3) 0.002(3) 0.001(3) 0.009(3)
C5D 0.032(4) 0.040(4) 0.018(3) 0.005(3) 0.002(3) 0.017(3)
C6D 0.034(4) 0.031(4) 0.029(4) 0.006(3) 0.005(3) 0.010(3)
C7D 0.025(4) 0.042(5) 0.036(4) 0.002(4) 0.004(3) -0.001(3)
C8D 0.028(4) 0.056(6) 0.050(5) 0.008(4) 0.005(4) 0.005(4)
C9D 0.037(5) 0.071(7) 0.045(5) 0.015(5) 0.014(4) 0.003(4)
C10D 0.039(5) 0.039(5) 0.095(8) 0.005(5) 0.014(5) 0.000(4)
C11D 0.022(3) 0.035(4) 0.027(4) 0.007(3) 0.006(3) 0.011(3)
C12D 0.033(4) 0.043(5) 0.031(4) 0.009(4) 0.012(3) 0.016(4)
C13D 0.046(5) 0.053(6) 0.040(5) 0.006(4) 0.008(4) 0.017(4)
C1E 0.023(4) 0.038(4) 0.023(4) 0.004(3) 0.005(3) 0.009(3)
C2E 0.025(4) 0.036(4) 0.024(4) 0.001(3) 0.006(3) 0.007(3)
C3E 0.027(4) 0.032(4) 0.021(3) 0.006(3) 0.000(3) 0.009(3)
C4E 0.024(3) 0.026(4) 0.025(4) -0.001(3) 0.005(3) 0.008(3)
C5E 0.023(3) 0.030(4) 0.017(3) -0.007(3) 0.001(3) 0.006(3)
C6E 0.029(4) 0.039(4) 0.023(4) 0.002(3) 0.000(3) 0.015(3)
C7E 0.034(4) 0.037(4) 0.023(4) 0.000(3) 0.006(3) 0.018(3)
C8E 0.031(5) 0.087(8) 0.055(6) -0.008(5) 0.014(4) 0.026(5)
C9E 0.057(6) 0.069(7) 0.033(5) -0.011(4) 0.005(4) 0.034(5)
C10E 0.096(8) 0.042(5) 0.072(7) 0.019(5) 0.053(6) 0.043(6)
C11E 0.026(4) 0.037(4) 0.025(4) 0.006(3) 0.007(3) 0.011(3)
C1F 0.030(4) 0.031(4) 0.025(4) 0.009(3) 0.002(3) 0.013(3)
C2F 0.022(3) 0.036(4) 0.025(4) 0.012(3) 0.003(3) 0.012(3)
C3F 0.026(4) 0.036(4) 0.020(3) 0.005(3) 0.004(3) 0.009(3)
C4F 0.026(4) 0.039(4) 0.027(4) 0.011(3) 0.007(3) 0.016(3)
C5F 0.019(3) 0.041(4) 0.030(4) 0.008(3) 0.010(3) 0.010(3)
C6F 0.029(4) 0.029(4) 0.032(4) 0.009(3) 0.004(3) 0.008(3)
C7F 0.036(4) 0.041(5) 0.035(4) 0.003(4) 0.006(3) 0.015(4)
C8F 0.041(5) 0.048(6) 0.065(6) -0.006(5) -0.004(4) 0.022(4)
C9F 0.074(7) 0.105(9) 0.036(5) 0.015(5) 0.018(5) 0.064(7)
C10F 0.044(6) 0.055(7) 0.124(10) 0.009(7) 0.025(6) 0.023(5)
C11F 0.026(4) 0.044(5) 0.033(4) 0.004(4) 0.006(3) 0.009(3)
C12F 0.047(5) 0.052(5) 0.049(5) 0.010(4) 0.029(4) 0.030(4)
C13F 0.057(6) 0.062(6) 0.043(5) 0.008(5) 0.019(4) 0.020(5)
C1G 0.032(4) 0.045(5) 0.055(5) -0.010(4) -0.007(4) 0.019(4)
C2G 0.025(4) 0.045(5) 0.048(5) -0.007(4) -0.003(4) 0.009(4)
C3G 0.019(4) 0.039(5) 0.038(4) 0.003(4) 0.002(3) 0.012(3)
C4G 0.023(4) 0.044(5) 0.036(4) -0.002(4) 0.002(3) 0.012(3)
C5G 0.016(3) 0.045(5) 0.039(4) -0.002(4) 0.001(3) 0.010(3)
C6G 0.043(5) 0.049(5) 0.034(4) -0.006(4) -0.002(4) 0.020(4)
C7G 0.059(6) 0.047(6) 0.061(6) -0.016(5) -0.023(5) 0.028(5)
C8G 0.079(8) 0.075(8) 0.065(7) -0.018(6) 0.005(6) 0.049(6)
C9G 0.056(7) 0.046(6) 0.116(10) -0.024(7) -0.011(7) 0.008(5)
C10G 0.131(12) 0.087(10) 0.090(10) -0.049(8) -0.061(9) 0.066(9)
C11G 0.032(4) 0.045(5) 0.028(4) 0.001(3) 0.000(3) 0.014(4)
C12G 0.040(5) 0.051(5) 0.044(5) -0.001(4) 0.007(4) 0.022(4)
C1H 0.029(4) 0.042(5) 0.020(3) 0.002(3) 0.002(3) 0.017(3)
C2H 0.036(4) 0.039(4) 0.019(3) 0.003(3) -0.002(3) 0.021(3)
C3H 0.026(4) 0.041(4) 0.022(4) 0.005(3) -0.001(3) 0.017(3)
C4H 0.030(4) 0.041(5) 0.024(4) 0.003(3) 0.005(3) 0.020(3)
C5H 0.033(4) 0.038(4) 0.019(3) 0.003(3) 0.002(3) 0.015(3)
C6H 0.030(4) 0.034(4) 0.027(4) 0.009(3) 0.008(3) 0.011(3)
C7H 0.032(4) 0.046(5) 0.032(4) 0.000(4) 0.004(3) 0.016(4)
C8H 0.054(6) 0.078(7) 0.025(4) -0.010(4) 0.004(4) 0.017(5)
C9H 0.078(7) 0.061(7) 0.069(7) 0.012(5) 0.027(6) 0.042(6)
C10H 0.048(5) 0.049(5) 0.045(5) -0.002(4) 0.019(4) 0.014(4)
C11H 0.032(4) 0.040(4) 0.018(3) 0.003(3) 0.005(3) 0.017(3)
C12H 0.066(6) 0.063(6) 0.029(4) 0.009(4) 0.005(4) 0.045(5)
C13H 0.024(4) 0.047(5) 0.034(4) 0.008(4) 0.007(3) 0.016(4)
N1B 0.033(4) 0.072(6) 0.046(4) 0.005(4) 0.013(3) 0.006(4)
N1D 0.079(6) 0.062(6) 0.064(6) 0.001(5) 0.016(5) 0.032(5)
N1F 0.055(5) 0.112(8) 0.070(6) 0.004(6) 0.027(5) 0.044(6)
N1H 0.044(4) 0.062(5) 0.045(4) 0.014(4) 0.012(3) 0.032(4)
O1 0.023(3) 0.038(3) 0.034(3) 0.011(2) 0.006(2) 0.005(2)
O1A 0.028(3) 0.033(3) 0.030(3) 0.008(2) 0.010(2) 0.013(2)
O1B 0.024(3) 0.044(3) 0.028(3) 0.007(2) 0.003(2) 0.008(2)
O1C 0.032(3) 0.038(3) 0.035(3) 0.010(2) 0.005(2) 0.016(2)
O1D 0.023(3) 0.043(3) 0.027(3) 0.005(2) 0.004(2) 0.010(2)
O1E 0.022(2) 0.037(3) 0.027(3) 0.003(2) 0.005(2) 0.014(2)
O1F 0.027(3) 0.038(3) 0.032(3) 0.005(2) 0.008(2) 0.013(2)
O1G 0.029(3) 0.037(3) 0.031(3) -0.001(2) 0.002(2) 0.011(2)
O1H 0.033(3) 0.051(3) 0.022(3) 0.005(2) 0.003(2) 0.025(3)
O2 0.025(3) 0.034(3) 0.034(3) 0.004(2) 0.003(2) 0.014(2)
C1S 0.061(6) 0.046(6) 0.069(7) 0.012(5) 0.018(5) 0.016(5)
C2S 0.092(9) 0.081(9) 0.081(9) 0.008(7) 0.020(7) 0.024(7)
C3S 0.082(8) 0.076(8) 0.077(8) 0.008(7) 0.002(7) 0.034(7)
C4S 0.073(8) 0.063(8) 0.095(9) -0.003(7) 0.029(7) 0.002(6)
C5S 0.070(8) 0.132(13) 0.099(11) -0.024(9) 0.010(7) 0.048(9)
C6S 0.28(5) 0.12(2) 0.046(14) 0.043(15) 0.06(2) 0.13(3)
Cl1 0.0645(17) 0.0774(19) 0.0609(16) 0.0088(14) 0.0093(13) 0.0089(14)
Cl2 0.104(2) 0.0602(18) 0.0728(19) -0.0028(14) 0.0028(17) 0.0303(17)
Cl3 0.0675(18) 0.0747(19) 0.086(2) 0.0161(16) 0.0048(15) 0.0261(15)
Cl4 0.088(2) 0.093(2) 0.0781(19) 0.0412(17) 0.0361(16) 0.0544(18)
Cl5 0.0681(18) 0.129(3) 0.0663(18) -0.0045(18) 0.0130(15) 0.0357(19)
Cl6 0.106(3) 0.078(2) 0.143(4) 0.043(2) 0.037(3) 0.031(2)
Cl7 0.138(4) 0.111(3) 0.120(3) -0.022(3) -0.048(3) 0.031(3)
Cl8 0.165(4) 0.101(3) 0.108(3) 0.048(2) 0.069(3) 0.077(3)
Cl9 0.126(3) 0.108(3) 0.0618(19) 0.0148(19) -0.0044(19) 0.029(2)
Cl10 0.074(2) 0.134(3) 0.138(3) 0.041(3) 0.055(2) 0.025(2)
Cl11 0.078(3) 0.309(8) 0.086(3) -0.043(4) 0.016(2) -0.054(4)
Cl12 0.118(3) 0.123(3) 0.124(3) 0.042(3) 0.038(3) 0.032(3)
Cl15 0.143(5) 0.154(5) 0.174(6) 0.053(4) -0.015(4) 0.011(4)
Cl14 0.285(9) 0.112(4) 0.221(7) 0.059(4) 0.124(7) 0.089(5)
Cl13 0.137(4) 0.141(4) 0.165(5) -0.031(4) 0.015(4) 0.008(3)
Cl16 0.198(11) 0.139(8) 0.133(8) 0.027(6) 0.064(8) 0.094(8)
Cl17 0.246(12) 0.118(7) 0.117(7) 0.035(5) 0.099(8) 0.108(8)
Cl18 0.054(3) 0.075(4) 0.137(6) -0.012(4) 0.003(4) 0.016(3)

loop_
_atom_type_symbol
_atom_type_description
_atom_type_scat_dispersion_real
_atom_type_scat_dispersion_imag
_atom_type_scat_source
C C 0.0033 0.0016 'International Tables Vol C Tables 4.2.6.8 and 6.1.1.4'
H H 0.0000 0.0000 'International Tables Vol C Tables 4.2.6.8 and 6.1.1.4'
B B 0.0013 0.0007 'International Tables Vol C Tables 4.2.6.8 and 6.1.1.4'
N N 0.0061 0.0033 'International Tables Vol C Tables 4.2.6.8 and 6.1.1.4'
O O 0.0106 0.0060 'International Tables Vol C Tables 4.2.6.8 and 6.1.1.4'
Cl Cl 0.1484 0.1585 'International Tables Vol C Tables 4.2.6.8 and 6.1.1.4'
Co Co 0.3494 0.9721 'International Tables Vol C Tables 4.2.6.8 and 6.1.1.4'
Cs Cs -0.3680 2.1192 'International Tables Vol C Tables 4.2.6.8 and 6.1.1.4'

loop_
_geom_angle_atom_site_label_1
_geom_angle_atom_site_label_2
_geom_angle_atom_site_label_3
_geom_angle
C22 Co13 C12 97.2(3)
C22 Co13 C21 46.3(3)
C12 Co13 C21 94.7(3)
C22 Co13 C11 130.8(3)
C12 Co13 C11 46.6(3)
C21 Co13 C11 97.2(3)
C22 Co13 B14 178.1(3)
C12 Co13 B14 83.8(3)
C21 Co13 B14 132.0(3)
C11 Co13 B14 49.0(3)
C22 Co13 B27 49.5(3)
C12 Co13 B27 133.1(3)
C21 Co13 B27 83.4(3)
C11 Co13 B27 179.4(4)
B14 Co13 B27 130.8(3)
C22 Co13 B24 82.9(3)
C12 Co13 B24 125.8(3)
C21 Co13 B24 48.1(3)
C11 Co13 B24 93.9(3)
B14 Co13 B24 95.2(3)
B27 Co13 B24 86.7(4)
C22 Co13 B17 94.1(3)
C12 Co13 B17 48.3(3)
C21 Co13 B17 125.8(3)
C11 Co13 B17 83.3(3)
B14 Co13 B17 87.8(3)
B27 Co13 B17 96.1(4)
B24 Co13 B17 173.1(3)
C22 Co13 B18 130.2(3)
C12 Co13 B18 84.1(3)
C21 Co13 B18 176.2(3)
C11 Co13 B18 84.6(3)
B14 Co13 B18 51.5(3)
B27 Co13 B18 94.8(3)
B24 Co13 B18 135.3(3)
B17 Co13 B18 50.9(3)
C22 Co13 B28 83.9(3)
C12 Co13 B28 175.9(3)
C21 Co13 B28 83.2(3)
C11 Co13 B28 130.1(3)
B14 Co13 B28 95.0(3)
B27 Co13 B28 50.2(3)
B24 Co13 B28 50.4(3)
B17 Co13 B28 135.7(3)
B18 Co13 B28 98.2(3)
C31 Co23 C32 47.2(3)
C31 Co23 C41 96.8(3)
C32 Co23 C41 94.8(3)
C31 Co23 C42 131.3(3)
C32 Co23 C42 97.9(3)
C41 Co23 C42 46.4(3)
C31 Co23 B47 179.6(3)
C32 Co23 B47 133.3(3)
C41 Co23 B47 83.3(3)
C42 Co23 B47 49.0(3)
C31 Co23 B34 48.9(3)
C32 Co23 B34 83.7(3)
C41 Co23 B34 132.0(3)
C42 Co23 B34 177.8(3)
B47 Co23 B34 130.8(3)
C31 Co23 B44 93.2(3)
C32 Co23 B44 126.3(3)
C41 Co23 B44 48.8(3)
C42 Co23 B44 83.1(3)
B47 Co23 B44 86.5(4)
B34 Co23 B44 94.7(4)
C31 Co23 B37 83.2(3)
C32 Co23 B37 47.8(3)
C41 Co23 B37 126.3(3)
C42 Co23 B37 95.3(3)
B47 Co23 B37 97.1(3)
B34 Co23 B37 86.9(4)
B44 Co23 B37 173.7(3)
C31 Co23 B48 128.9(3)
C32 Co23 B48 175.8(3)
C41 Co23 B48 83.9(3)
C42 Co23 B48 84.2(3)
B47 Co23 B48 50.7(3)
B34 Co23 B48 94.2(3)
B44 Co23 B48 50.1(3)
B37 Co23 B48 135.9(3)
C31 Co23 B38 85.0(3)
C32 Co23 B38 84.1(3)
C41 Co23 B38 176.3(3)
C42 Co23 B38 130.2(3)
B47 Co23 B38 94.9(3)
B34 Co23 B38 51.4(3)
B44 Co23 B38 134.5(3)
B37 Co23 B38 50.5(3)
B48 Co23 B38 97.5(3)
O1A Cs1 O1C 99.46(13)
O1A Cs1 C1D 92.47(17)
O1C Cs1 C1D 97.95(16)
O1A Cs1 C2D 68.65(16)
O1C Cs1 C2D 96.27(15)
C1D Cs1 C2D 24.40(19)
O1A Cs1 C2B 71.71(16)
O1C Cs1 C2B 98.11(16)
C1D Cs1 C2B 159.07(19)
C2D Cs1 C2B 139.48(19)
O1A Cs1 C6D 108.90(16)
O1C Cs1 C6D 77.77(16)
C1D Cs1 C6D 24.28(19)
C2D Cs1 C6D 42.16(19)
C2B Cs1 C6D 175.89(18)
O1A Cs1 C6B 111.63(18)
O1C Cs1 C6B 79.74(16)
C1D Cs1 C6B 155.9(2)
C2D Cs1 C6B 176.00(18)
C2B Cs1 C6B 41.9(2)
C6D Cs1 C6B 136.1(2)
O1A Cs1 C3B 64.05(17)
O1C Cs1 C3B 77.18(16)
C1D Cs1 C3B 154.30(19)
C2D Cs1 C3B 130.14(19)
C2B Cs1 C3B 24.19(18)
C6D Cs1 C3B 152.24(18)
C6B Cs1 C3B 49.0(2)
O1A Cs1 C5B 104.69(17)
O1C Cs1 C5B 57.35(16)
C1D Cs1 C5B 151.5(2)
C2D Cs1 C5B 152.25(18)
C2B Cs1 C5B 49.12(19)
C6D Cs1 C5B 127.31(19)
C6B Cs1 C5B 23.88(18)
C3B Cs1 C5B 42.3(2)
O1A Cs1 C4C 123.59(16)
O1C Cs1 C4C 24.17(16)
C1D Cs1 C4C 94.53(19)
C2D Cs1 C4C 102.96(18)
C2B Cs1 C4C 105.56(18)
C6D Cs1 C4C 70.62(18)
C6B Cs1 C4C 73.47(19)
C3B Cs1 C4C 90.64(18)
C5B Cs1 C4C 57.05(19)
O1A Cs1 C1B 95.08(17)
O1C Cs1 C1B 99.46(16)
C1D Cs1 C1B 159.59(18)
C2D Cs1 C1B 159.09(19)
C2B Cs1 C1B 23.89(19)
C6D Cs1 C1B 156.01(19)
C6B Cs1 C1B 23.93(19)
C3B Cs1 C1B 42.42(18)
C5B Cs1 C1B 42.34(18)
C4C Cs1 C1B 96.99(18)
O1A Cs1 C4A 23.68(14)
O1C Cs1 C4A 75.80(15)
C1D Cs1 C4A 96.53(18)
C2D Cs1 C4A 72.60(17)
C2B Cs1 C4A 74.60(17)
C6D Cs1 C4A 104.26(18)
C6B Cs1 C4A 106.00(18)
C3B Cs1 C4A 57.77(17)
C5B Cs1 C4A 90.98(18)
C4C Cs1 C4A 99.95(17)
C1B Cs1 C4A 97.99(18)
O1E Cs2 O1G 102.20(13)
O1E Cs2 C2F 69.33(16)
O1G Cs2 C2F 97.94(15)
O1E Cs2 C6H 71.25(16)
O1G Cs2 C6H 99.50(16)
C2F Cs2 C6H 139.38(18)
O1E Cs2 C1F 93.30(16)
O1G Cs2 C1F 99.20(16)
C2F Cs2 C1F 24.71(18)
C6H Cs2 C1F 157.88(18)
O1E Cs2 C5H 63.99(16)
O1G Cs2 C5H 78.62(16)
C2F Cs2 C5H 131.03(18)
C6H Cs2 C5H 24.44(17)
C1F Cs2 C5H 155.66(18)
O1E Cs2 C3H 105.61(16)
O1G Cs2 C3H 58.39(15)
C2F Cs2 C3H 155.02(17)
C6H Cs2 C3H 49.20(18)
C1F Cs2 C3H 152.91(18)
C5H Cs2 C3H 42.85(18)
O1E Cs2 C2H 111.67(17)
O1G Cs2 C2H 80.70(16)
C2F Cs2 C2H 178.43(18)
C6H Cs2 C2H 41.91(19)
C1F Cs2 C2H 154.58(19)
C5H Cs2 C2H 49.57(18)
C3H Cs2 C2H 23.94(17)
O1E Cs2 C6F 109.93(16)
O1G Cs2 C6F 78.75(16)
C2F Cs2 C6F 42.18(18)
C6H Cs2 C6F 178.03(18)
C1F Cs2 C6F 24.08(17)
C5H Cs2 C6F 154.50(18)
C3H Cs2 C6F 128.83(18)
C2H Cs2 C6F 136.51(19)
O1E Cs2 C4G 126.54(16)
O1G Cs2 C4G 24.36(16)
C2F Cs2 C4G 104.40(18)
C6H Cs2 C4G 106.57(19)
C1F Cs2 C4G 95.31(19)
C5H Cs2 C4G 92.03(19)
C3H Cs2 C4G 57.87(19)
C2H Cs2 C4G 74.04(19)
C6F Cs2 C4G 71.47(19)
O1E Cs2 C1H 94.24(16)
O1G Cs2 C1H 100.72(15)
C2F Cs2 C1H 157.42(18)
C6H Cs2 C1H 23.71(18)
C1F Cs2 C1H 156.68(18)
C5H Cs2 C1H 42.76(17)
C3H Cs2 C1H 42.51(17)
C2H Cs2 C1H 24.14(18)
C6F Cs2 C1H 155.47(19)
C4G Cs2 C1H 97.82(18)
O1E Cs2 C3F 62.62(15)
O1G Cs2 C3F 77.99(15)
C2F Cs2 C3F 23.39(17)
C6H Cs2 C3F 131.76(18)
C1F Cs2 C3F 42.66(18)
C5H Cs2 C3F 114.26(18)
C3H Cs2 C3F 132.02(17)
C2H Cs2 C3F 155.83(18)
C6F Cs2 C3F 48.94(18)
C4G Cs2 C3F 90.61(18)
C1H Cs2 C3F 155.42(18)
C12 C11 B15 111.9(6)
C12 C11 B16 62.1(5)
B15 C11 B16 62.8(6)
C12 C11 B14 111.5(6)
B15 C11 B14 63.9(5)
B16 C11 B14 116.1(6)
C12 C11 Co13 66.5(4)
B15 C11 Co13 124.7(5)
B16 C11 Co13 124.8(6)
B14 C11 Co13 66.4(4)
C12 C11 H11 121.4
B15 C11 H11 116.2
B16 C11 H11 114.9
B14 C11 H11 118.5
Co13 C11 H11 107.7
C11 C12 B17 112.8(6)
C11 C12 B111 110.9(6)
B17 C12 B111 63.7(5)
C11 C12 B16 61.4(5)
B17 C12 B16 115.8(6)
B111 C12 B16 62.0(6)
C11 C12 Co13 66.9(4)
B17 C12 Co13 67.8(4)
B111 C12 Co13 125.3(5)
B16 C12 Co13 124.5(5)
C11 C12 H12 121.4
B17 C12 H12 117.5
B111 C12 H12 116.9
B16 C12 H12 116.0
Co13 C12 H12 106.8
C11 B14 B19 101.7(6)
C11 B14 B15 57.0(5)
B19 B14 B15 58.7(5)
C11 B14 B18 105.4(6)
B19 B14 B18 59.7(5)
B15 B14 B18 107.8(6)
C11 B14 Co13 64.6(4)
B19 B14 Co13 117.5(5)
B15 B14 Co13 117.0(5)
B18 B14 Co13 66.1(4)
C11 B14 H14 126.4
B19 B14 H14 122.4
B15 B14 H14 121.0
B18 B14 H14 121.9
Co13 B14 H14 111.2
C11 B15 B19 104.5(6)
C11 B15 B16 59.4(5)
B19 B15 B16 107.6(7)
C11 B15 B110 105.2(7)
B19 B15 B110 59.8(5)
B16 B15 B110 59.8(5)
C11 B15 B14 59.0(5)
B19 B15 B14 60.4(5)
B16 B15 B14 109.3(7)
B110 B15 B14 109.1(7)
C11 B15 H15 124.5
B19 B15 H15 122.8
B16 B15 H15 121.2
B110 B15 H15 122.1
B14 B15 H15 120.5
C11 B16 C12 56.6(5)
C11 B16 B110 104.3(7)
C12 B16 B110 104.6(7)
C11 B16 B15 57.8(5)
C12 B16 B15 103.5(7)
B110 B16 B15 60.2(6)
C11 B16 B111 104.4(7)
C12 B16 B111 58.7(5)
B110 B16 B111 60.4(6)
B15 B16 B111 108.1(7)
C11 B16 H16 125.1
C12 B16 H16 125.1
B110 B16 H16 122.7
B15 B16 H16 122.6
B111 B16 H16 121.8
C12 B17 B112 103.2(6)
C12 B17 B111 58.3(5)
B112 B17 B111 58.8(5)
C12 B17 B18 105.4(6)
B112 B17 B18 59.9(5)
B111 B17 B18 107.6(6)
C12 B17 Co13 63.9(4)
B112 B17 Co13 117.4(5)
B111 B17 Co13 117.1(5)
B18 B17 Co13 65.7(4)
C12 B17 H17 125.6
B112 B17 H17 121.8
B111 B17 H17 120.6
B18 B17 H17 122.2
Co13 B17 H17 111.8
O1 B18 B19 120.8(6)
O1 B18 B112 116.0(6)
B19 B18 B112 59.3(5)
O1 B18 B17 121.9(6)
B19 B18 B17 104.9(6)
B112 B18 B17 58.9(5)
O1 B18 B14 128.4(6)
B19 B18 B14 58.6(5)
B112 B18 B14 105.8(6)
B17 B18 B14 104.7(6)
O1 B18 Co13 118.9(6)
B19 B18 Co13 113.3(5)
B112 B18 Co13 114.7(5)
B17 B18 Co13 63.4(4)
B14 B18 Co13 62.3(4)
B15 B19 B110 60.4(5)
B15 B19 B14 60.9(5)
B110 B19 B14 110.0(6)
B15 B19 B112 108.9(6)
B110 B19 B112 60.8(5)
B14 B19 B112 109.1(6)
B15 B19 B18 111.1(6)
B110 B19 B18 111.0(6)
B14 B19 B18 61.6(5)
B112 B19 B18 60.4(5)
B15 B19 H19 120.7
B110 B19 H19 120.3
B14 B19 H19 120.6
B112 B19 H19 121.6
B18 B19 H19 119.5
B19 B110 B16 107.6(7)
B19 B110 B15 59.7(5)
B16 B110 B15 60.0(6)
B19 B110 B111 107.2(7)
B16 B110 B111 59.9(6)
B15 B110 B111 107.5(7)
B19 B110 B112 60.4(5)
B16 B110 B112 107.5(7)
B15 B110 B112 108.0(7)
B111 B110 B112 59.1(5)
B19 B110 H110 121.9
B16 B110 H110 121.9
B15 B110 H110 121.8
B111 B110 H110 122.4
B112 B110 H110 121.8
C12 B111 B112 104.3(6)
C12 B111 B16 59.3(5)
B112 B111 B16 108.9(7)
C12 B111 B110 104.5(6)
B112 B111 B110 61.0(5)
B16 B111 B110 59.7(5)
C12 B111 B17 58.0(5)
B112 B111 B17 60.4(5)
B16 B111 B17 108.7(6)
B110 B111 B17 109.2(6)
C12 B111 H111 125.4
B112 B111 H111 121.9
B16 B111 H111 120.9
B110 B111 H111 121.9
B17 B111 H111 121.1
B111 B112 B19 106.5(6)
B111 B112 B17 60.9(5)
B19 B112 B17 107.5(6)
B111 B112 B110 59.8(5)
B19 B112 B110 58.8(5)
B17 B112 B110 108.6(6)
B111 B112 B18 110.4(6)
B19 B112 B18 60.3(5)
B17 B112 B18 61.2(5)
B110 B112 B18 109.2(6)
B111 B112 H112 121.3
B19 B112 H112 123.2
B17 B112 H112 121.2
B110 B112 H112 121.8
B18 B112 H112 119.8
O1 C13 H13A 109.5
O1 C13 H13B 109.5
H13A C13 H13B 109.5
O1 C13 H13C 109.5
H13A C13 H13C 109.5
H13B C13 H13C 109.5
C22 C21 B25 112.2(6)
C22 C21 B24 112.3(6)
B25 C21 B24 63.6(5)
C22 C21 B26 62.4(5)
B25 C21 B26 62.3(5)
B24 C21 B26 115.5(7)
C22 C21 Co13 66.4(4)
B25 C21 Co13 125.5(5)
B24 C21 Co13 67.5(4)
B26 C21 Co13 125.0(5)
C22 C21 H21 120.9
B25 C21 H21 116.2
B24 C21 H21 118.2
B26 C21 H21 115.5
Co13 C21 H21 107.0
C21 C22 B211 111.0(6)
C21 C22 B27 111.2(6)
B211 C22 B27 63.3(5)
C21 C22 B26 62.0(5)
B211 C22 B26 61.8(5)
B27 C22 B26 114.6(7)
C21 C22 Co13 67.3(4)
B211 C22 Co13 124.8(5)
B27 C22 Co13 66.8(4)
B26 C22 Co13 125.4(5)
C21 C22 H22 121.3
B211 C22 H22 117.0
B27 C22 H22 119.2
B26 C22 H22 115.7
Co13 C22 H22 106.8
C21 B24 B29 103.4(6)
C21 B24 B25 58.1(5)
B29 B24 B25 59.1(5)
C21 B24 B28 105.6(6)
B29 B24 B28 59.8(5)
B25 B24 B28 108.0(6)
C21 B24 Co13 64.4(4)
B29 B24 Co13 118.3(5)
B25 B24 Co13 117.8(5)
B28 B24 Co13 66.3(4)
C21 B24 H24 125.7
B29 B24 H24 121.6
B25 B24 H24 120.4
B28 B24 H24 122.0
Co13 B24 H24 111.0
C21 B25 B29 104.2(6)
C21 B25 B26 59.8(5)
B29 B25 B26 108.3(6)
C21 B25 B210 104.3(6)
B29 B25 B210 60.8(5)
B26 B25 B210 59.0(5)
C21 B25 B24 58.3(5)
B29 B25 B24 60.1(5)
B26 B25 B24 109.0(6)
B210 B25 B24 108.7(6)
C21 B25 H25 125.0
B29 B25 H25 122.2
B26 B25 H25 121.0
B210 B25 H25 122.4
B24 B25 H25 121.0
C21 B26 C22 55.6(5)
C21 B26 B210 104.5(6)
C22 B26 B210 104.6(6)
C21 B26 B211 103.0(6)
C22 B26 B211 58.1(5)
B210 B26 B211 60.6(5)
C21 B26 B25 58.0(5)
C22 B26 B25 103.3(6)
B210 B26 B25 60.9(6)
B211 B26 B25 108.3(6)
C21 B26 H26 125.9
C22 B26 H26 125.6
B210 B26 H26 122.2
B211 B26 H26 122.3
B25 B26 H26 122.1
C22 B27 B212 103.2(6)
C22 B27 B211 57.4(5)
B212 B27 B211 60.2(5)
C22 B27 B28 105.2(6)
B212 B27 B28 58.8(5)
B211 B27 B28 107.8(6)
C22 B27 Co13 63.7(4)
B212 B27 Co13 117.6(6)
B211 B27 Co13 116.7(5)
B28 B27 Co13 66.8(4)
C22 B27 H27 126.2
B212 B27 H27 121.7
B211 B27 H27 120.5
B28 B27 H27 122.2
Co13 B27 H27 111.5
C23 B28 B212 119.6(7)
C23 B28 B29 117.5(6)
B212 B28 B29 59.6(5)
C23 B28 B27 126.1(6)
B212 B28 B27 59.9(5)
B29 B28 B27 106.7(6)
C23 B28 B24 122.8(6)
B212 B28 B24 106.1(6)
B29 B28 B24 58.9(5)
B27 B28 B24 105.5(6)
C23 B28 Co13 117.1(6)
B212 B28 Co13 115.3(5)
B29 B28 Co13 115.0(5)
B27 B28 Co13 63.0(4)
B24 B28 Co13 63.4(4)
B25 B29 B212 108.3(6)
B25 B29 B24 60.8(5)
B212 B29 B24 107.6(6)
B25 B29 B28 110.4(7)
B212 B29 B28 59.2(5)
B24 B29 B28 61.2(5)
B25 B29 B210 60.3(5)
B212 B29 B210 60.2(5)
B24 B29 B210 108.8(6)
B28 B29 B210 109.1(6)
B25 B29 H29 120.7
B212 B29 H29 122.5
B24 B29 H29 121.3
B28 B29 H29 120.5
B210 B29 H29 121.2
B26 B210 B211 60.1(5)
B26 B210 B25 60.0(6)
B211 B210 B25 107.2(7)
B26 B210 B212 108.4(7)
B211 B210 B212 60.6(5)
B25 B210 B212 106.3(7)
B26 B210 B29 107.6(7)
B211 B210 B29 107.6(6)
B25 B210 B29 58.9(5)
B212 B210 B29 59.2(5)
B26 B210 H210 121.3
B211 B210 H210 121.6
B25 B210 H210 122.8
B212 B210 H210 122.0
B29 B210 H210 122.5
C22 B211 B26 60.0(5)
C22 B211 B210 105.2(7)
B26 B211 B210 59.4(6)
C22 B211 B212 103.9(6)
B26 B211 B212 107.4(7)
B210 B211 B212 60.1(5)
C22 B211 B27 59.2(5)
B26 B211 B27 109.8(7)
B210 B211 B27 108.6(6)
B212 B211 B27 59.3(5)
C22 B211 H211 124.4
B26 B211 H211 120.9
B210 B211 H211 122.3
B212 B211 H211 123.4
B27 B211 H211 120.7
B28 B212 B29 61.1(5)
B28 B212 B27 61.4(5)
B29 B212 B27 109.1(7)
B28 B212 B210 110.9(7)
B29 B212 B210 60.6(5)
B27 B212 B210 108.9(6)
B28 B212 B211 110.2(7)
B29 B212 B211 107.6(6)
B27 B212 B211 60.5(5)
B210 B212 B211 59.3(5)
B28 B212 H212 119.4
B29 B212 H212 121.6
B27 B212 H212 120.9
B210 B212 H212 120.9
B211 B212 H212 121.8
O1A C23 B28 112.5(6)
O1A C23 H23A 109.1
B28 C23 H23A 109.1
O1A C23 H23B 109.1
B28 C23 H23B 109.1
H23A C23 H23B 107.8
C32 C31 B35 111.0(6)
C32 C31 B36 61.9(5)
B35 C31 B36 62.1(5)
C32 C31 B34 111.0(6)
B35 C31 B34 63.9(5)
B36 C31 B34 115.4(6)
C32 C31 Co23 66.6(4)
B35 C31 Co23 125.2(5)
B36 C31 Co23 125.0(5)
B34 C31 Co23 66.9(4)
C32 C31 H31 121.9
B35 C31 H31 116.5
B36 C31 H31 115.4
B34 C31 H31 118.7
Co23 C31 H31 107.1
C31 C32 B37 112.3(6)
C31 C32 B311 112.2(6)
B37 C32 B311 64.0(5)
C31 C32 B36 61.1(5)
B37 C32 B36 115.9(6)
B311 C32 B36 63.1(5)
C31 C32 Co23 66.3(4)
B37 C32 Co23 68.1(4)
B311 C32 Co23 126.4(5)
B36 C32 Co23 123.9(5)
C31 C32 H32 121.7
B37 C32 H32 117.6
B311 C32 H32 115.4
B36 C32 H32 116.0
Co23 C32 H32 106.9
C31 B34 B39 102.8(6)
C31 B34 B35 57.7(5)
B39 B34 B35 59.4(5)
C31 B34 B38 106.1(6)
B39 B34 B38 59.7(5)
B35 B34 B38 108.6(6)
C31 B34 Co23 64.2(4)
B39 B34 Co23 117.6(5)
B35 B34 Co23 117.2(5)
B38 B34 Co23 66.4(4)
C31 B34 H34 125.9
B39 B34 H34 122.0
B35 B34 H34 120.4
B38 B34 H34 121.4
Co23 B34 H34 111.4
C31 B35 B36 59.3(5)
C31 B35 B39 103.9(6)
B36 B35 B39 107.5(7)
C31 B35 B310 104.5(6)
B36 B35 B310 59.9(5)
B39 B35 B310 59.3(5)
C31 B35 B34 58.4(5)
B36 B35 B34 108.6(6)
B39 B35 B34 60.0(5)
B310 B35 B34 107.7(6)
C31 B35 H35 125.0
B36 B35 H35 121.1
B39 B35 H35 123.1
B310 B35 H35 122.7
B34 B35 H35 121.3
C31 B36 C32 56.9(5)
C31 B36 B35 58.6(5)
C32 B36 B35 104.2(6)
C31 B36 B310 104.6(6)
C32 B36 B310 103.2(6)
B35 B36 B310 60.8(5)
C31 B36 B311 104.4(6)
C32 B36 B311 57.7(5)
B35 B36 B311 108.9(7)
B310 B36 B311 59.9(5)
C31 B36 H36 124.7
C32 B36 H36 125.7
B35 B36 H36 121.5
B310 B36 H36 123.2
B311 B36 H36 122.1
C32 B37 B312 103.4(6)
C32 B37 B311 58.2(5)
B312 B37 B311 59.3(5)
C32 B37 B38 106.8(6)
B312 B37 B38 60.9(5)
B311 B37 B38 109.8(6)
C32 B37 Co23 64.1(4)
B312 B37 Co23 118.4(5)
B311 B37 Co23 117.7(6)
B38 B37 Co23 66.2(4)
C32 B37 H37 125.6
B312 B37 H37 121.4
B311 B37 H37 119.9
B38 B37 H37 120.6
Co23 B37 H37 111.3
O2 B38 B39 120.5(6)
O2 B38 B312 117.4(6)
B39 B38 B312 58.7(5)
O2 B38 B37 123.2(6)
B39 B38 B37 103.9(6)
B312 B38 B37 57.8(5)
O2 B38 B34 128.4(7)
B39 B38 B34 58.7(5)
B312 B38 B34 104.4(6)
B37 B38 B34 103.7(6)
O2 B38 Co23 119.4(6)
B39 B38 Co23 113.1(5)
B312 B38 Co23 113.2(5)
B37 B38 Co23 63.2(4)
B34 B38 Co23 62.1(4)
B310 B39 B312 59.5(5)
B310 B39 B35 60.5(5)
B312 B39 B35 107.9(6)
B310 B39 B34 109.2(6)
B312 B39 B34 108.4(6)
B35 B39 B34 60.6(5)
B310 B39 B38 110.5(6)
B312 B39 B38 60.9(5)
B35 B39 B38 111.2(6)
B34 B39 B38 61.7(5)
B310 B39 H39 121.0
B312 B39 H39 122.3
B35 B39 H39 120.8
B34 B39 H39 121.0
B38 B39 H39 119.1
B312 B310 B39 60.7(5)
B312 B310 B36 108.0(7)
B39 B310 B36 107.7(7)
B312 B310 B311 59.7(5)
B39 B310 B311 108.4(6)
B36 B310 B311 60.5(5)
B312 B310 B35 108.6(6)
B39 B310 B35 60.3(5)
B36 B310 B35 59.3(5)
B311 B310 B35 108.2(7)
B312 B310 H310 121.4
B39 B310 H310 121.4
B36 B310 H310 122.0
B311 B310 H310 121.5
B35 B310 H310 121.7
C32 B311 B312 103.3(6)
C32 B311 B310 104.1(7)
B312 B311 B310 59.6(5)
C32 B311 B36 59.3(5)
B312 B311 B36 107.3(7)
B310 B311 B36 59.5(6)
C32 B311 B37 57.8(5)
B312 B311 B37 59.5(5)
B310 B311 B37 107.2(6)
B36 B311 B37 107.7(7)
C32 B311 H311 125.3
B312 B311 H311 123.2
B310 B311 H311 122.8
B36 B311 H311 121.4
B37 B311 H311 122.0
B310 B312 B311 60.7(5)
B310 B312 B37 109.4(7)
B311 B312 B37 61.2(5)
B310 B312 B39 59.8(5)
B311 B312 B39 108.5(7)
B37 B312 B39 107.9(6)
B310 B312 B38 110.4(6)
B311 B312 B38 111.7(6)
B37 B312 B38 61.3(5)
B39 B312 B38 60.4(5)
B310 B312 H312 120.8
B311 B312 H312 120.1
B37 B312 H312 121.1
B39 B312 H312 122.4
B38 B312 H312 119.4
O2 C33 H33A 109.5
O2 C33 H33B 109.5
H33A C33 H33B 109.5
O2 C33 H33C 109.5
H33A C33 H33C 109.5
H33B C33 H33C 109.5
C42 C41 B45 110.7(6)
C42 C41 B44 111.8(5)
B45 C41 B44 63.9(5)
C42 C41 B46 61.4(5)
B45 C41 B46 61.8(5)
B44 C41 B46 115.3(6)
C42 C41 Co23 67.1(4)
B45 C41 Co23 125.4(5)
B44 C41 Co23 67.3(4)
B46 C41 Co23 124.8(5)
C42 C41 H41 121.7
B45 C41 H41 116.8
B44 C41 H41 118.2
B46 C41 H41 116.0
Co23 C41 H41 106.7
C41 C42 B411 111.6(6)
C41 C42 B47 110.8(5)
B411 C42 B47 65.0(5)
C41 C42 B46 62.8(5)
B411 C42 B46 61.4(5)
B47 C42 B46 115.6(6)
C41 C42 Co23 66.5(4)
B411 C42 Co23 125.6(5)
B47 C42 Co23 66.1(4)
B46 C42 Co23 125.6(5)
C41 C42 H42 121.5
B411 C42 H42 116.1
B47 C42 H42 118.7
B46 C42 H42 115.2
Co23 C42 H42 107.2
C41 B44 B49 103.3(6)
C41 B44 B45 57.2(5)
B49 B44 B45 59.0(5)
C41 B44 B48 106.1(6)
B49 B44 B48 60.9(5)
B45 B44 B48 108.3(6)
C41 B44 Co23 63.9(4)
B49 B44 Co23 119.1(5)
B45 B44 Co23 116.4(5)
B48 B44 Co23 66.6(4)
C41 B44 H44 126.1
B49 B44 H44 120.9
B45 B44 H44 121.2
B48 B44 H44 121.1
Co23 B44 H44 111.3
C41 B45 B49 104.6(7)
C41 B45 B46 60.6(5)
B49 B45 B46 109.5(6)
C41 B45 B410 106.1(6)
B49 B45 B410 61.5(5)
B46 B45 B410 59.9(5)
C41 B45 B44 58.8(5)
B49 B45 B44 59.1(5)
B46 B45 B44 110.1(6)
B410 B45 B44 109.0(6)
C41 B45 H45 124.2
B49 B45 H45 122.2
B46 B45 H45 119.9
B410 B45 H45 121.5
B44 B45 H45 121.1
C42 B46 C41 55.8(4)
C42 B46 B411 58.6(5)
C41 B46 B411 103.7(6)
C42 B46 B410 104.8(6)
C41 B46 B410 103.9(6)
B411 B46 B410 61.1(5)
C42 B46 B45 102.9(6)
C41 B46 B45 57.6(5)
B411 B46 B45 108.3(6)
B410 B46 B45 60.1(5)
C42 B46 H46 125.4
C41 B46 H46 125.8
B411 B46 H46 121.7
B410 B46 H46 122.5
B45 B46 H46 122.8
C42 B47 B412 102.1(6)
C42 B47 B48 106.6(6)
B412 B47 B48 60.0(5)
C42 B47 B411 56.9(5)
B412 B47 B411 58.8(5)
B48 B47 B411 108.4(6)
C42 B47 Co23 65.0(4)
B412 B47 Co23 118.5(5)
B48 B47 Co23 67.1(4)
B411 B47 Co23 117.4(5)
C42 B47 H47 126.1
B412 B47 H47 122.2
B48 B47 H47 121.0
B411 B47 H47 121.0
Co23 B47 H47 110.5
C43 B48 B412 119.4(6)
C43 B48 B49 117.7(6)
B412 B48 B49 59.9(5)
C43 B48 B44 124.5(6)
B412 B48 B44 104.8(6)
B49 B48 B44 58.1(5)
C43 B48 B47 126.1(6)
B412 B48 B47 58.5(5)
B49 B48 B47 105.9(6)
B44 B48 B47 104.5(6)
C43 B48 Co23 119.1(5)
B412 B48 Co23 113.1(5)
B49 B48 Co23 113.9(5)
B44 B48 Co23 63.3(4)
B47 B48 Co23 62.2(4)
B45 B49 B44 61.9(5)
B45 B49 B412 105.9(6)
B44 B49 B412 106.8(6)
B45 B49 B410 59.5(5)
B44 B49 B410 109.7(6)
B412 B49 B410 59.3(5)
B45 B49 B48 110.7(7)
B44 B49 B48 61.0(5)
B412 B49 B48 59.6(5)
B410 B49 B48 109.8(6)
B45 B49 H49 121.3
B44 B49 H49 120.7
B412 B49 H49 123.9
B410 B49 H49 121.0
B48 B49 H49 119.9
B46 B410 B45 60.0(5)
B46 B410 B412 106.5(6)
B45 B410 B412 106.3(6)
B46 B410 B411 59.0(5)
B45 B410 B411 106.6(7)
B412 B410 B411 59.6(5)
B46 B410 B49 107.7(6)
B45 B410 B49 59.0(5)
B412 B410 B49 60.3(5)
B411 B410 B49 108.0(6)
B46 B410 H410 122.3
B45 B410 H410 122.8
B412 B410 H410 122.5
B411 B410 H410 122.3
B49 B410 H410 121.5
C42 B411 B46 60.0(5)
C42 B411 B412 102.8(6)
B46 B411 B412 107.8(6)
C42 B411 B410 104.9(6)
B46 B411 B410 59.9(5)
B412 B411 B410 60.2(5)
C42 B411 B47 58.0(5)
B46 B411 B47 108.7(6)
B412 B411 B47 58.7(5)
B410 B411 B47 107.7(6)
C42 B411 H411 125.1
B46 B411 H411 120.6
B412 B411 H411 123.5
B410 B411 H411 122.2
B47 B411 H411 121.9
B47 B412 B411 62.5(5)
B47 B412 B410 110.8(6)
B411 B412 B410 60.2(5)
B47 B412 B48 61.4(5)
B411 B412 B48 112.6(6)
B410 B412 B48 111.3(6)
B47 B412 B49 108.5(6)
B411 B412 B49 108.5(6)
B410 B412 B49 60.3(5)
B48 B412 B49 60.5(5)
B47 B412 H412 120.1
B411 B412 H412 119.8
B410 B412 H412 120.3
B48 B412 H412 119.0
B49 B412 H412 122.4
O1E C43 B48 113.0(6)
O1E C43 H43A 109.0
B48 C43 H43A 109.0
O1E C43 H43B 109.0
B48 C43 H43B 109.0
H43A C43 H43B 107.8
C6A C1A C2A 117.2(6)
C6A C1A C7A 121.5(6)
C2A C1A C7A 121.2(6)
C3A C2A C1A 122.2(7)
C3A C2A H2A 118.9
C1A C2A H2A 118.9
C2A C3A C4A 118.6(6)
C2A C3A C11D 119.9(6)
C4A C3A C11D 121.5(6)
C5A C4A O1A 119.7(6)
C5A C4A C3A 121.3(6)
O1A C4A C3A 118.9(6)
C5A C4A Cs1 105.0(4)
O1A C4A Cs1 57.8(3)
C3A C4A Cs1 107.7(5)
C4A C5A C6A 117.9(6)
C4A C5A C11A 121.4(6)
C6A C5A C11A 120.7(6)
C1A C6A C5A 122.5(6)
C1A C6A H6A 118.8
C5A C6A H6A 118.8
C9A C7A C1A 111.9(7)
C9A C7A C10A 108.8(8)
C1A C7A C10A 108.4(7)
C9A C7A C8A 107.9(8)
C1A C7A C8A 111.0(6)
C10A C7A C8A 108.7(7)
C7A C8A H8A1 109.5
C7A C8A H8A2 109.5
H8A1 C8A H8A2 109.5
C7A C8A H8A3 109.5
H8A1 C8A H8A3 109.5
H8A2 C8A H8A3 109.5
C7A C9A H9A1 109.5
C7A C9A H9A2 109.5
H9A1 C9A H9A2 109.5
C7A C9A H9A3 109.5
H9A1 C9A H9A3 109.5
H9A2 C9A H9A3 109.5
C7A C10A H10A 109.5
C7A C10A H10B 109.5
H10A C10A H10B 109.5
C7A C10A H10C 109.5
H10A C10A H10C 109.5
H10B C10A H10C 109.5
C5A C11A C3B 115.5(6)
C5A C11A H11A 108.4
C3B C11A H11A 108.4
C5A C11A H11B 108.4
C3B C11A H11B 108.4
H11A C11A H11B 107.5
C2B C1B C6B 117.0(7)
C2B C1B C7B 123.0(7)
C6B C1B C7B 120.0(7)
C2B C1B Cs1 75.2(4)
C6B C1B Cs1 75.6(4)
C7B C1B Cs1 118.4(5)
C1B C2B C3B 121.8(7)
C1B C2B Cs1 80.9(4)
C3B C2B Cs1 78.6(4)
C1B C2B H2B 119.1
C3B C2B H2B 119.1
Cs1 C2B H2B 111.5
C4B C3B C2B 117.6(7)
C4B C3B C11A 122.2(7)
C2B C3B C11A 120.2(7)
C4B C3B Cs1 82.6(4)
C2B C3B Cs1 77.2(4)
C11A C3B Cs1 109.6(4)
C5B C4B O1B 119.8(7)
C5B C4B C3B 122.2(7)
O1B C4B C3B 118.0(7)
C5B C4B Cs1 75.2(4)
O1B C4B Cs1 122.5(4)
C3B C4B Cs1 73.8(4)
C4B C5B C6B 117.5(7)
C4B C5B C11B 121.5(7)
C6B C5B C11B 120.9(7)
C4B C5B Cs1 81.6(4)
C6B C5B Cs1 76.7(4)
C11B C5B Cs1 112.6(4)
C5B C6B C1B 122.7(8)
C5B C6B Cs1 79.5(4)
C1B C6B Cs1 80.4(4)
C5B C6B H6B 118.7
C1B C6B H6B 118.7
Cs1 C6B H6B 111.3
C10B C7B C9B 109.4(9)
C10B C7B C1B 109.9(8)
C9B C7B C1B 111.7(7)
C10B C7B C8B 110.8(11)
C9B C7B C8B 106.9(8)
C1B C7B C8B 108.2(8)
C7B C8B H8B1 109.5
C7B C8B H8B2 109.5
H8B1 C8B H8B2 109.5
C7B C8B H8B3 109.5
H8B1 C8B H8B3 109.5
H8B2 C8B H8B3 109.5
C7B C9B H9B1 109.5
C7B C9B H9B2 109.5
H9B1 C9B H9B2 109.5
C7B C9B H9B3 109.5
H9B1 C9B H9B3 109.5
H9B2 C9B H9B3 109.5
C7B C10B H10D 109.5
C7B C10B H10E 109.5
H10D C10B H10E 109.5
C7B C10B H10F 109.5
H10D C10B H10F 109.5
H10E C10B H10F 109.5
C5B C11B C3C 114.2(6)
C5B C11B H11C 108.7
C3C C11B H11C 108.7
C5B C11B H11D 108.7
C3C C11B H11D 108.7
H11C C11B H11D 107.6
O1B C12B C13B 107.4(6)
O1B C12B H12A 110.2
C13B C12B H12A 110.2
O1B C12B H12B 110.2
C13B C12B H12B 110.2
H12A C12B H12B 108.5
N1B C13B C12B 180.0(12)
C6C C1C C2C 117.2(8)
C6C C1C C7C 122.7(9)
C2C C1C C7C 120.1(9)
C3C C2C C1C 122.6(8)
C3C C2C H2C 118.7
C1C C2C H2C 118.7
C2C C3C C4C 117.2(8)
C2C C3C C11B 120.8(7)
C4C C3C C11B 121.9(7)
C2C C3C Cs1 122.1(5)
C4C C3C Cs1 59.8(4)
C11B C3C Cs1 91.1(4)
C5C C4C O1C 120.6(7)
C5C C4C C3C 121.4(7)
O1C C4C C3C 118.0(7)
C5C C4C Cs1 102.6(5)
O1C C4C Cs1 65.9(3)
C3C C4C Cs1 98.9(5)
C4C C5C C6C 119.4(8)
C4C C5C C11C 121.7(7)
C6C C5C C11C 118.9(7)
C5C C6C C1C 121.9(8)
C5C C6C H6C 119.1
C1C C6C H6C 119.1
C9C C7C C8C 107.0(17)
C9C C7C C1C 112.0(11)
C8C C7C C1C 109.9(11)
C9C C7C C10C 110.0(14)
C8C C7C C10C 113.2(16)
C1C C7C C10C 104.9(15)
C7C C8C H8C1 109.5
C7C C8C H8C2 109.5
H8C1 C8C H8C2 109.5
C7C C8C H8C3 109.5
H8C1 C8C H8C3 109.5
H8C2 C8C H8C3 109.5
C7C C9C H9C1 109.5
C7C C9C H9C2 109.5
H9C1 C9C H9C2 109.5
C7C C9C H9C3 109.5
H9C1 C9C H9C3 109.5
H9C2 C9C H9C3 109.5
C7C C10C H10G 109.5
C7C C10C H10H 109.5
H10G C10C H10H 109.5
C7C C10C H10I 109.5
H10G C10C H10I 109.5
H10H C10C H10I 109.5
C5D C11C C5C 114.1(6)
C5D C11C H11E 108.7
C5C C11C H11E 108.7
C5D C11C H11F 108.7
C5C C11C H11F 108.7
H11E C11C H11F 107.6
O1C C12C H12C 109.5
O1C C12C H12D 109.5
H12C C12C H12D 109.5
O1C C12C H12E 109.5
H12C C12C H12E 109.5
H12D C12C H12E 109.5
C6D C1D C2D 117.5(7)
C6D C1D C7D 121.8(7)
C2D C1D C7D 120.6(7)
C6D C1D Cs1 78.9(4)
C2D C1D Cs1 77.9(4)
C7D C1D Cs1 109.5(4)
C1D C2D C3D 122.6(7)
C1D C2D Cs1 77.7(4)
C3D C2D Cs1 83.3(4)
C1D C2D H2D 118.7
C3D C2D H2D 118.7
Cs1 C2D H2D 110.1
C2D C3D C4D 116.5(6)
C2D C3D C11D 120.8(6)
C4D C3D C11D 122.6(6)
C2D C3D Cs1 72.8(4)
C4D C3D Cs1 82.7(4)
C11D C3D Cs1 110.5(4)
C5D C4D O1D 119.6(6)
C5D C4D C3D 122.3(6)
O1D C4D C3D 118.1(6)
C5D C4D Cs1 74.7(4)
O1D C4D Cs1 120.6(4)
C3D C4D Cs1 74.0(4)
C4D C5D C6D 118.7(7)
C4D C5D C11C 120.9(7)
C6D C5D C11C 120.3(7)
C4D C5D Cs1 82.7(4)
C6D C5D Cs1 73.3(4)
C11C C5D Cs1 112.4(4)
C5D C6D C1D 122.0(7)
C5D C6D Cs1 83.2(4)
C1D C6D Cs1 76.8(4)
C5D C6D H6D 119.0
C1D C6D H6D 119.0
Cs1 C6D H6D 110.9
C8D C7D C10D 108.6(7)
C8D C7D C9D 108.6(7)
C10D C7D C9D 108.7(8)
C8D C7D C1D 111.0(7)
C10D C7D C1D 110.9(7)
C9D C7D C1D 108.9(6)
C7D C8D H8D1 109.5
C7D C8D H8D2 109.5
H8D1 C8D H8D2 109.5
C7D C8D H8D3 109.5
H8D1 C8D H8D3 109.5
H8D2 C8D H8D3 109.5
C7D C9D H9D1 109.5
C7D C9D H9D2 109.5
H9D1 C9D H9D2 109.5
C7D C9D H9D3 109.5
H9D1 C9D H9D3 109.5
H9D2 C9D H9D3 109.5
C7D C10D H10J 109.5
C7D C10D H10K 109.5
H10J C10D H10K 109.5
C7D C10D H10L 109.5
H10J C10D H10L 109.5
H10K C10D H10L 109.5
C3D C11D C3A 114.8(6)
C3D C11D H11G 108.6
C3A C11D H11G 108.6
C3D C11D H11H 108.6
C3A C11D H11H 108.6
H11G C11D H11H 107.5
O1D C12D C13D 112.2(7)
O1D C12D H12F 109.2
C13D C12D H12F 109.2
O1D C12D H12G 109.2
C13D C12D H12G 109.2
H12F C12D H12G 107.9
N1D C13D C12D 178.9(11)
C2E C1E C6E 116.8(7)
C2E C1E C7E 122.1(6)
C6E C1E C7E 121.0(7)
C3E C2E C1E 123.1(7)
C3E C2E H2E 118.5
C1E C2E H2E 118.5
C2E C3E C4E 117.3(7)
C2E C3E C11E 121.5(6)
C4E C3E C11E 121.2(6)
C5E C4E C3E 121.2(6)
C5E C4E O1E 119.9(6)
C3E C4E O1E 118.9(6)
C5E C4E Cs2 104.1(4)
C3E C4E Cs2 106.2(5)
O1E C4E Cs2 59.2(3)
C6E C5E C4E 118.3(6)
C6E C5E C11H 119.9(6)
C4E C5E C11H 121.7(6)
C5E C6E C1E 122.5(7)
C5E C6E H6E 118.8
C1E C6E H6E 118.8
C8E C7E C10E 109.4(8)
C8E C7E C1E 109.8(6)
C10E C7E C1E 111.5(6)
C8E C7E C9E 109.2(7)
C10E C7E C9E 107.1(7)
C1E C7E C9E 109.9(6)
C7E C8E H8E1 109.5
C7E C8E H8E2 109.5
H8E1 C8E H8E2 109.5
C7E C8E H8E3 109.5
H8E1 C8E H8E3 109.5
H8E2 C8E H8E3 109.5
C7E C9E H9E1 109.5
C7E C9E H9E2 109.5
H9E1 C9E H9E2 109.5
C7E C9E H9E3 109.5
H9E1 C9E H9E3 109.5
H9E2 C9E H9E3 109.5
C7E C10E H10M 109.5
C7E C10E H10N 109.5
H10M C10E H10N 109.5
C7E C10E H10O 109.5
H10M C10E H10O 109.5
H10N C10E H10O 109.5
C3E C11E C3F 114.3(6)
C3E C11E H11I 108.7
C3F C11E H11I 108.7
C3E C11E H11J 108.7
C3F C11E H11J 108.7
H11I C11E H11J 107.6
C6F C1F C2F 116.4(7)
C6F C1F C7F 120.7(7)
C2F C1F C7F 122.7(6)
C6F C1F Cs2 78.4(4)
C2F C1F Cs2 76.3(4)
C7F C1F Cs2 110.2(4)
C3F C2F C1F 123.4(7)
C3F C2F Cs2 82.2(4)
C1F C2F Cs2 79.0(4)
C3F C2F H2F 118.3
C1F C2F H2F 118.3
Cs2 C2F H2F 110.1
C2F C3F C4F 117.7(7)
C2F C3F C11E 121.0(6)
C4F C3F C11E 121.3(6)
C2F C3F Cs2 74.4(4)
C4F C3F Cs2 82.9(4)
C11E C3F Cs2 109.8(4)
C5F C4F O1F 119.9(6)
C5F C4F C3F 121.5(7)
O1F C4F C3F 118.4(7)
C5F C4F Cs2 75.4(4)
O1F C4F Cs2 119.2(4)
C3F C4F Cs2 73.5(4)
C4F C5F C6F 118.1(6)
C4F C5F C11F 121.5(7)
C6F C5F C11F 120.3(7)
C4F C5F Cs2 81.7(4)
C6F C5F Cs2 74.4(4)
C11F C5F Cs2 111.6(4)
C1F C6F C5F 122.3(7)
C1F C6F Cs2 77.5(4)
C5F C6F Cs2 81.8(4)
C1F C6F H6F 118.8
C5F C6F H6F 118.8
Cs2 C6F H6F 111.9
C10F C7F C8F 107.8(8)
C10F C7F C1F 111.6(7)
C8F C7F C1F 111.7(7)
C10F C7F C9F 109.0(9)
C8F C7F C9F 107.2(8)
C1F C7F C9F 109.4(7)
C7F C8F H8F1 109.5
C7F C8F H8F2 109.5
H8F1 C8F H8F2 109.5
C7F C8F H8F3 109.5
H8F1 C8F H8F3 109.5
H8F2 C8F H8F3 109.5
C7F C9F H9F1 109.5
C7F C9F H9F2 109.5
H9F1 C9F H9F2 109.5
C7F C9F H9F3 109.5
H9F1 C9F H9F3 109.5
H9F2 C9F H9F3 109.5
C7F C10F H10P 109.5
C7F C10F H10Q 109.5
H10P C10F H10Q 109.5
C7F C10F H10R 109.5
H10P C10F H10R 109.5
H10Q C10F H10R 109.5
C3G C11F C5F 110.9(6)
C3G C11F H11K 109.5
C5F C11F H11K 109.5
C3G C11F H11L 109.5
C5F C11F H11L 109.5
H11K C11F H11L 108.0
O1F C12F C13F 107.7(7)
O1F C12F H12H 110.2
C13F C12F H12H 110.2
O1F C12F H12I 110.2
C13F C12F H12I 110.2
H12H C12F H12I 108.5
N1F C13F C12F 177.9(11)
C2G C1G C6G 118.6(8)
C2G C1G C7G 119.2(9)
C6G C1G C7G 122.1(8)
C3G C2G C1G 121.7(9)
C3G C2G H2G 119.1
C1G C2G H2G 119.1
C2G C3G C4G 118.4(8)
C2G C3G C11F 119.9(8)
C4G C3G C11F 121.6(7)
C2G C3G Cs2 112.2(5)
C4G C3G Cs2 60.1(4)
C11F C3G Cs2 94.8(4)
C5G C4G C3G 122.2(7)
C5G C4G O1G 118.7(7)
C3G C4G O1G 119.0(7)
C5G C4G Cs2 95.2(5)
C3G C4G Cs2 98.9(4)
O1G C4G Cs2 71.2(3)
C4G C5G C6G 117.7(8)
C4G C5G C11G 121.9(7)
C6G C5G C11G 120.4(7)
C4G C5G Cs2 63.3(4)
C6G C5G Cs2 113.1(5)
C11G C5G Cs2 93.5(4)
C1G C6G C5G 121.3(8)
C1G C6G H6G 119.3
C5G C6G H6G 119.3
C9G C7G C10G 108.1(10)
C9G C7G C1G 111.4(9)
C10G C7G C1G 112.0(9)
C9G C7G C8G 112.4(9)
C10G C7G C8G 106.8(10)
C1G C7G C8G 106.0(8)
C7G C8G H8G1 109.5
C7G C8G H8G2 109.5
H8G1 C8G H8G2 109.5
C7G C8G H8G3 109.5
H8G1 C8G H8G3 109.5
H8G2 C8G H8G3 109.5
C7G C9G H9G1 109.5
C7G C9G H9G2 109.5
H9G1 C9G H9G2 109.5
C7G C9G H9G3 109.5
H9G1 C9G H9G3 109.5
H9G2 C9G H9G3 109.5
C7G C10G H10S 109.5
C7G C10G H10T 109.5
H10S C10G H10T 109.5
C7G C10G H10U 109.5
H10S C10G H10U 109.5
H10T C10G H10U 109.5
C5G C11G C3H 113.0(6)
C5G C11G H11M 109.0
C3H C11G H11M 109.0
C5G C11G H11N 109.0
C3H C11G H11N 109.0
H11M C11G H11N 107.8
O1G C12G H12J 109.5
O1G C12G H12K 109.5
H12J C12G H12K 109.5
O1G C12G H12L 109.5
H12J C12G H12L 109.5
H12K C12G H12L 109.5
C6H C1H C2H 117.3(7)
C6H C1H C7H 123.3(7)
C2H C1H C7H 119.3(7)
C6H C1H Cs2 75.4(4)
C2H C1H Cs2 75.9(4)
C7H C1H Cs2 116.7(5)
C3H C2H C1H 121.8(7)
C3H C2H Cs2 78.0(4)
C1H C2H Cs2 80.0(4)
C3H C2H H2H 119.1
C1H C2H H2H 119.1
Cs2 C2H H2H 113.1
C4H C3H C2H 118.3(7)
C4H C3H C11G 121.3(6)
C2H C3H C11G 120.3(7)
C4H C3H Cs2 80.4(4)
C2H C3H Cs2 78.1(4)
C11G C3H Cs2 109.7(4)
C3H C4H C5H 122.8(7)
C3H C4H O1H 120.2(6)
C5H C4H O1H 117.1(7)
C3H C4H Cs2 76.0(4)
C5H C4H Cs2 75.5(4)
O1H C4H Cs2 121.1(4)
C4H C5H C6H 116.2(7)
C4H C5H C11H 123.3(6)
C6H C5H C11H 120.5(7)
C4H C5H Cs2 80.5(4)
C6H C5H Cs2 77.5(4)
C11H C5H Cs2 110.7(4)
C1H C6H C5H 123.0(7)
C1H C6H Cs2 80.9(4)
C5H C6H Cs2 78.1(4)
C1H C6H H6H 118.5
C5H C6H H6H 118.5
Cs2 C6H H6H 112.4
C8H C7H C9H 108.5(8)
C8H C7H C1H 110.3(7)
C9H C7H C1H 110.0(7)
C8H C7H C10H 106.4(7)
C9H C7H C10H 110.4(8)
C1H C7H C10H 111.2(7)
C7H C8H H8H1 109.5
C7H C8H H8H2 109.5
H8H1 C8H H8H2 109.5
C7H C8H H8H3 109.5
H8H1 C8H H8H3 109.5
H8H2 C8H H8H3 109.5
C7H C9H H9H1 109.5
C7H C9H H9H2 109.5
H9H1 C9H H9H2 109.5
C7H C9H H9H3 109.5
H9H1 C9H H9H3 109.5
H9H2 C9H H9H3 109.5
C7H C10H H10V 109.5
C7H C10H H10W 109.5
H10V C10H H10W 109.5
C7H C10H H10X 109.5
H10V C10H H10X 109.5
H10W C10H H10X 109.5
C5H C11H C5E 113.0(6)
C5H C11H H11O 109.0
C5E C11H H11O 109.0
C5H C11H H11P 109.0
C5E C11H H11P 109.0
H11O C11H H11P 107.8
O1H C12H C13H 107.7(6)
O1H C12H H12M 110.2
C13H C12H H12M 110.2
O1H C12H H12N 110.2
C13H C12H H12N 110.2
H12M C12H H12N 108.5
N1H C13H C12H 179.3(10)
C13 O1 B18 119.3(6)
C4A O1A C23 108.9(5)
C4A O1A Cs1 98.5(4)
C23 O1A Cs1 152.6(4)
C4B O1B C12B 108.9(5)
C4C O1C C12C 114.1(6)
C4C O1C Cs1 89.9(4)
C12C O1C Cs1 156.0(5)
C4D O1D C12D 115.1(5)
C4E O1E C43 108.8(5)
C4E O1E Cs2 96.7(4)
C43 O1E Cs2 154.5(4)
C4F O1F C12F 112.3(6)
C4G O1G C12G 115.5(6)
C4G O1G Cs2 84.5(4)
C12G O1G Cs2 160.0(5)
C4H O1H C12H 109.9(6)
B38 O2 C33 118.9(6)
Cl3 C1S Cl2 111.5(6)
Cl3 C1S Cl1 110.6(6)
Cl2 C1S Cl1 110.6(6)
Cl3 C1S H1S 108.0
Cl2 C1S H1S 108.0
Cl1 C1S H1S 108.0
Cl6 C2S Cl5 115.8(8)
Cl6 C2S Cl4 112.4(8)
Cl5 C2S Cl4 111.7(8)
Cl6 C2S H2S 105.3
Cl5 C2S H2S 105.3
Cl4 C2S H2S 105.3
Cl7 C3S Cl8 112.5(7)
Cl7 C3S Cl9 111.1(8)
Cl8 C3S Cl9 108.9(7)
Cl7 C3S H3S 108.0
Cl8 C3S H3S 108.0
Cl9 C3S H3S 108.0
Cl11 C4S Cl10 111.4(8)
Cl11 C4S Cl12 107.9(7)
Cl10 C4S Cl12 108.8(8)
Cl11 C4S H4S 109.5
Cl10 C4S H4S 109.5
Cl12 C4S H4S 109.5
Cl13 C5S Cl15 113.9(11)
Cl13 C5S Cl14 111.2(9)
Cl15 C5S Cl14 110.3(8)
Cl13 C5S H5S 107.0
Cl15 C5S H5S 107.0
Cl14 C5S H5S 107.0
Cl17 C6S Cl16 121.1(17)
Cl17 C6S Cl18 106(2)
Cl16 C6S Cl18 105.1(17)
Cl17 C6S H6S 108.1
Cl16 C6S H6S 108.1
Cl18 C6S H6S 108.1

loop_
_geom_bond_atom_site_label_1
_geom_bond_atom_site_label_2
_geom_bond_distance
Co13 C22 2.046(8)
Co13 C12 2.053(8)
Co13 C21 2.059(8)
Co13 C11 2.060(8)
Co13 B14 2.088(8)
Co13 B27 2.096(9)
Co13 B24 2.110(9)
Co13 B17 2.117(8)
Co13 B18 2.157(9)
Co13 B28 2.161(9)
Co23 C31 2.042(7)
Co23 C32 2.047(7)
Co23 C41 2.050(7)
Co23 C42 2.058(7)
Co23 B47 2.076(8)
Co23 B34 2.086(9)
Co23 B44 2.104(9)
Co23 B37 2.110(9)
Co23 B48 2.161(8)
Co23 B38 2.163(9)
Cs1 O1A 2.946(5)
Cs1 O1C 3.109(5)
Cs1 C1D 3.316(7)
Cs1 C2D 3.319(7)
Cs1 C2B 3.339(7)
Cs1 C6D 3.342(7)
Cs1 C6B 3.351(7)
Cs1 C3B 3.355(7)
Cs1 C5B 3.385(7)
Cs1 C4C 3.406(7)
Cs1 C1B 3.411(7)
Cs1 C4A 3.442(7)
Cs2 O1E 2.955(5)
Cs2 O1G 3.203(5)
Cs2 C2F 3.306(7)
Cs2 C6H 3.333(7)
Cs2 C1F 3.340(7)
Cs2 C5H 3.340(8)
Cs2 C3H 3.349(7)
Cs2 C2H 3.349(7)
Cs2 C6F 3.350(7)
Cs2 C4G 3.368(7)
Cs2 C1H 3.401(7)
Cs2 C3F 3.402(7)
C11 C12 1.626(10)
C11 B15 1.682(12)
C11 B16 1.710(13)
C11 B14 1.719(11)
C11 H11 1.1200
C12 B17 1.706(12)
C12 B111 1.712(12)
C12 B16 1.722(13)
C12 H12 1.1200
B14 B19 1.791(12)
B14 B15 1.801(13)
B14 B18 1.846(12)
B14 H14 1.1200
B15 B19 1.761(13)
B15 B16 1.768(14)
B15 B110 1.773(14)
B15 H15 1.1200
B16 B110 1.766(14)
B16 B111 1.769(14)
B16 H16 1.1200
B17 B112 1.795(13)
B17 B111 1.803(13)
B17 B18 1.837(12)
B17 H17 1.1200
B18 O1 1.431(10)
B18 B19 1.811(12)
B18 B112 1.812(13)
B19 B110 1.762(13)
B19 B112 1.791(12)
B19 H19 1.1200
B110 B111 1.778(13)
B110 B112 1.799(14)
B110 H110 1.1200
B111 B112 1.765(13)
B111 H111 1.1200
B112 H112 1.1200
C13 O1 1.417(9)
C13 H13A 0.9800
C13 H13B 0.9800
C13 H13C 0.9800
C21 C22 1.614(11)
C21 B25 1.696(13)
C21 B24 1.699(11)
C21 B26 1.728(13)
C21 H21 1.1200
C22 B211 1.700(13)
C22 B27 1.734(11)
C22 B26 1.734(12)
C22 H22 1.1200
B24 B29 1.778(14)
B24 B25 1.789(13)
B24 B28 1.819(12)
B24 H24 1.1200
B25 B29 1.760(13)
B25 B26 1.770(13)
B25 B210 1.786(14)
B25 H25 1.1200
B26 B210 1.751(15)
B26 B211 1.764(13)
B26 H26 1.1200
B27 B212 1.782(14)
B27 B211 1.803(12)
B27 B28 1.808(12)
B27 H27 1.1200
B28 C23 1.602(10)
B28 B212 1.761(13)
B28 B29 1.794(12)
B29 B212 1.768(13)
B29 B210 1.795(12)
B29 H29 1.1200
B210 B211 1.773(14)
B210 B212 1.788(12)
B210 H210 1.1200
B211 B212 1.798(12)
B211 H211 1.1200
B212 H212 1.1200
C23 O1A 1.488(9)
C23 H23A 0.9900
C23 H23B 0.9900
C31 C32 1.635(11)
C31 B35 1.696(12)
C31 B36 1.709(12)
C31 B34 1.710(11)
C31 H31 1.1200
C32 B37 1.685(11)
C32 B311 1.693(12)
C32 B36 1.722(12)
C32 H32 1.1200
B34 B39 1.791(13)
B34 B35 1.802(13)
B34 B38 1.845(12)
B34 H34 1.1200
B35 B36 1.757(13)
B35 B39 1.780(12)
B35 B310 1.784(14)
B35 H35 1.1200
B36 B310 1.768(14)
B36 B311 1.786(14)
B36 H36 1.1200
B37 B312 1.761(13)
B37 B311 1.790(13)
B37 B38 1.825(12)
B37 H37 1.1200
B38 O2 1.401(9)
B38 B39 1.810(12)
B38 B312 1.818(12)
B39 B310 1.762(12)
B39 B312 1.778(12)
B39 H39 1.1200
B310 B312 1.756(13)
B310 B311 1.775(13)
B310 H310 1.1200
B311 B312 1.757(13)
B311 H311 1.1200
B312 H312 1.1200
C33 O2 1.438(9)
C33 H33A 0.9800
C33 H33B 0.9800
C33 H33C 0.9800
C41 C42 1.617(10)
C41 B45 1.686(12)
C41 B44 1.716(11)
C41 B46 1.740(11)
C41 H41 1.1200
C42 B411 1.693(12)
C42 B47 1.713(10)
C42 B46 1.717(12)
C42 H42 1.1200
B44 B49 1.753(13)
B44 B45 1.802(13)
B44 B48 1.807(12)
B44 H44 1.1200
B45 B49 1.752(13)
B45 B46 1.759(12)
B45 B410 1.761(13)
B45 H45 1.1200
B46 B411 1.740(12)
B46 B410 1.757(13)
B46 H46 1.1200
B47 B412 1.762(13)
B47 B48 1.814(12)
B47 B411 1.831(12)
B47 H47 1.1200
B48 C43 1.578(10)
B48 B412 1.790(12)
B48 B49 1.804(13)
B49 B412 1.795(12)
B49 B410 1.795(12)
B49 H49 1.1200
B410 B412 1.777(13)
B410 B411 1.777(13)
B410 H410 1.1200
B411 B412 1.765(12)
B411 H411 1.1200
B412 H412 1.1200
C43 O1E 1.475(8)
C43 H43A 0.9900
C43 H43B 0.9900
C1A C6A 1.392(10)
C1A C2A 1.408(10)
C1A C7A 1.528(10)
C2A C3A 1.379(10)
C2A H2A 0.9500
C3A C4A 1.402(10)
C3A C11D 1.523(10)
C4A C5A 1.396(10)
C4A O1A 1.398(8)
C5A C6A 1.399(10)
C5A C11A 1.521(9)
C6A H6A 0.9500
C7A C9A 1.510(12)
C7A C10A 1.536(13)
C7A C8A 1.536(11)
C8A H8A1 0.9800
C8A H8A2 0.9800
C8A H8A3 0.9800
C9A H9A1 0.9800
C9A H9A2 0.9800
C9A H9A3 0.9800
C10A H10A 0.9800
C10A H10B 0.9800
C10A H10C 0.9800
C11A C3B 1.523(11)
C11A H11A 0.9900
C11A H11B 0.9900
C1B C2B 1.399(11)
C1B C6B 1.403(11)
C1B C7B 1.539(11)
C2B C3B 1.403(10)
C2B H2B 0.9500
C3B C4B 1.398(11)
C4B C5B 1.380(11)
C4B O1B 1.394(9)
C5B C6B 1.394(11)
C5B C11B 1.523(11)
C6B H6B 0.9500
C7B C10B 1.512(15)
C7B C9B 1.523(14)
C7B C8B 1.547(14)
C8B H8B1 0.9800
C8B H8B2 0.9800
C8B H8B3 0.9800
C9B H9B1 0.9800
C9B H9B2 0.9800
C9B H9B3 0.9800
C10B H10D 0.9800
C10B H10E 0.9800
C10B H10F 0.9800
C11B C3C 1.536(11)
C11B H11C 0.9900
C11B H11D 0.9900
C12B O1B 1.427(9)
C12B C13B 1.476(11)
C12B H12A 0.9900
C12B H12B 0.9900
C13B N1B 1.130(10)
C1C C6C 1.395(12)
C1C C2C 1.412(14)
C1C C7C 1.542(14)
C2C C3C 1.377(12)
C2C H2C 0.9500
C3C C4C 1.430(10)
C4C C5C 1.370(11)
C4C O1C 1.394(9)
C5C C6C 1.384(12)
C5C C11C 1.528(11)
C6C H6C 0.9500
C7C C9C 1.52(2)
C7C C8C 1.53(2)
C7C C10C 1.57(3)
C8C H8C1 0.9800
C8C H8C2 0.9800
C8C H8C3 0.9800
C9C H9C1 0.9800
C9C H9C2 0.9800
C9C H9C3 0.9800
C10C H10G 0.9800
C10C H10H 0.9800
C10C H10I 0.9800
C11C C5D 1.519(10)
C11C H11E 0.9900
C11C H11F 0.9900
C12C O1C 1.451(9)
C12C H12C 0.9800
C12C H12D 0.9800
C12C H12E 0.9800
C1D C6D 1.400(11)
C1D C2D 1.402(11)
C1D C7D 1.555(10)
C2D C3D 1.410(10)
C2D H2D 0.9500
C3D C4D 1.416(10)
C3D C11D 1.501(10)
C4D C5D 1.381(10)
C4D O1D 1.394(8)
C5D C6D 1.390(10)
C6D H6D 0.9500
C7D C8D 1.517(12)
C7D C10D 1.530(12)
C7D C9D 1.535(12)
C8D H8D1 0.9800
C8D H8D2 0.9800
C8D H8D3 0.9800
C9D H9D1 0.9800
C9D H9D2 0.9800
C9D H9D3 0.9800
C10D H10J 0.9800
C10D H10K 0.9800
C10D H10L 0.9800
C11D H11G 0.9900
C11D H11H 0.9900
C12D O1D 1.436(9)
C12D C13D 1.463(12)
C12D H12F 0.9900
C12D H12G 0.9900
C13D N1D 1.149(12)
C1E C2E 1.392(11)
C1E C6E 1.397(10)
C1E C7E 1.539(10)
C2E C3E 1.392(10)
C2E H2E 0.9500
C3E C4E 1.405(10)
C3E C11E 1.520(10)
C4E C5E 1.393(10)
C4E O1E 1.405(8)
C5E C6E 1.386(10)
C5E C11H 1.551(9)
C6E H6E 0.9500
C7E C8E 1.517(12)
C7E C10E 1.524(12)
C7E C9E 1.553(11)
C8E H8E1 0.9800
C8E H8E2 0.9800
C8E H8E3 0.9800
C9E H9E1 0.9800
C9E H9E2 0.9800
C9E H9E3 0.9800
C10E H10M 0.9800
C10E H10N 0.9800
C10E H10O 0.9800
C11E C3F 1.531(10)
C11E H11I 0.9900
C11E H11J 0.9900
C1F C6F 1.395(10)
C1F C2F 1.423(10)
C1F C7F 1.527(10)
C2F C3F 1.363(10)
C2F H2F 0.9500
C3F C4F 1.423(10)
C4F C5F 1.385(11)
C4F O1F 1.402(9)
C5F C6F 1.408(10)
C5F C11F 1.527(10)
C6F H6F 0.9500
C7F C10F 1.506(13)
C7F C8F 1.527(11)
C7F C9F 1.543(12)
C8F H8F1 0.9800
C8F H8F2 0.9800
C8F H8F3 0.9800
C9F H9F1 0.9800
C9F H9F2 0.9800
C9F H9F3 0.9800
C10F H10P 0.9800
C10F H10Q 0.9800
C10F H10R 0.9800
C11F C3G 1.525(11)
C11F H11K 0.9900
C11F H11L 0.9900
C12F O1F 1.416(9)
C12F C13F 1.474(12)
C12F H12H 0.9900
C12F H12I 0.9900
C13F N1F 1.151(12)
C1G C2G 1.387(12)
C1G C6G 1.391(13)
C1G C7G 1.563(12)
C2G C3G 1.385(11)
C2G H2G 0.9500
C3G C4G 1.392(11)
C4G C5G 1.382(11)
C4G O1G 1.396(9)
C5G C6G 1.411(12)
C5G C11G 1.510(12)
C6G H6G 0.9500
C7G C9G 1.498(17)
C7G C10G 1.535(16)
C7G C8G 1.565(14)
C8G H8G1 0.9800
C8G H8G2 0.9800
C8G H8G3 0.9800
C9G H9G1 0.9800
C9G H9G2 0.9800
C9G H9G3 0.9800
C10G H10S 0.9800
C10G H10T 0.9800
C10G H10U 0.9800
C11G C3H 1.542(10)
C11G H11M 0.9900
C11G H11N 0.9900
C12G O1G 1.453(9)
C12G H12J 0.9800
C12G H12K 0.9800
C12G H12L 0.9800
C1H C6H 1.385(11)
C1H C2H 1.413(11)
C1H C7H 1.532(10)
C2H C3H 1.389(10)
C2H H2H 0.9500
C3H C4H 1.379(11)
C4H C5H 1.404(10)
C4H O1H 1.409(8)
C5H C6H 1.413(10)
C5H C11H 1.533(10)
C6H H6H 0.9500
C7H C8H 1.521(11)
C7H C9H 1.524(13)
C7H C10H 1.535(12)
C8H H8H1 0.9800
C8H H8H2 0.9800
C8H H8H3 0.9800
C9H H9H1 0.9800
C9H H9H2 0.9800
C9H H9H3 0.9800
C10H H10V 0.9800
C10H H10W 0.9800
C10H H10X 0.9800
C11H H11O 0.9900
C11H H11P 0.9900
C12H O1H 1.439(9)
C12H C13H 1.450(11)
C12H H12M 0.9900
C12H H12N 0.9900
C13H N1H 1.128(10)
C1S Cl3 1.747(11)
C1S Cl2 1.753(11)
C1S Cl1 1.759(11)
C1S H1S 1.0000
C2S Cl6 1.699(14)
C2S Cl5 1.727(14)
C2S Cl4 1.747(14)
C2S H2S 1.0000
C3S Cl7 1.706(13)
C3S Cl8 1.736(13)
C3S Cl9 1.752(13)
C3S H3S 1.0000
C4S Cl11 1.673(13)
C4S Cl10 1.737(12)
C4S Cl12 1.854(15)
C4S H4S 1.0000
C5S Cl13 1.672(15)
C5S Cl15 1.693(17)
C5S Cl14 1.779(16)
C5S H5S 1.0000
C6S Cl17 1.63(3)
C6S Cl16 1.73(2)
C6S Cl18 1.86(4)
C6S H6S 1.0000

loop_
_platon_squeeze_void_nr
_platon_squeeze_void_average_x
_platon_squeeze_void_average_y
_platon_squeeze_void_average_z
_platon_squeeze_void_volume
_platon_squeeze_void_count_electrons
_platon_squeeze_void_content
1 0.145 0.663 0.165 235 82 ' '
2 0.000 0.500 0.500 27 4 ' '
3 -0.145 0.337 0.835 235 70 ' '
4 0.187 0.448 0.558 8 1 ' '
5 0.812 0.552 0.442 8 1 ' '
